data_7025643
loop_
_publ_author_name
'Wang, Mei'
'Yuan, Da-Qiang'
'Ma, Cheng-Bing'
'Yuan, Ming-Jian'
'Hu, Ming-Qiang'
'Li, Na'
'Chen, Hui'
'Chen, Chang-Neng'
'Liu, Qiu-Tian'

_publ_section_title
;
 The use of phosphonates for constructing 3d-4f clusters at high oxidation
 states: synthesis and characterization of two unusual heterometallic CeMn
 complexes.
;
_journal_issue 31
_journal_name_full 'Dalton transactions (Cambridge, England : 2003)'
_journal_page_first 7276
_journal_page_last 7285
_journal_paper_doi 10.1039/c002474k
_journal_volume 39
_journal_year 2010
_chemical_formula_sum 'C84 H177 Ce22 Mn12 N O157 P12'
_chemical_formula_weight 7826.83
_chemical_name_systematic
;
?
;
_space_group_IT_number 15
_symmetry_cell_setting monoclinic
_symmetry_space_group_name_Hall '-C 2yc'
_symmetry_space_group_name_H-M 'C 1 2/c 1'
_atom_sites_solution_hydrogens geom
_atom_sites_solution_primary direct
_atom_sites_solution_secondary difmap
_audit_creation_method SHELXL-97
_cell_angle_alpha 90.00
_cell_angle_beta 102.035(6)
_cell_angle_gamma 90.00
_cell_formula_units_Z 4
_cell_length_a 52.560(17)
_cell_length_b 19.891(6)
_cell_length_c 26.760(9)
_cell_measurement_reflns_used 23900
_cell_measurement_temperature 173(2)
_cell_measurement_theta_max 27.38
_cell_measurement_theta_min 2.79
_cell_volume 27362(15)
_computing_cell_refinement 'Siemens SMART & SAINT'
_computing_data_collection 'Siemens SMART'
_computing_data_reduction 'Siemens XPREP'
_computing_molecular_graphics 'Bruker SHELXTL'
_computing_publication_material 'Bruker SHELXTL'
_computing_structure_refinement 'Siemens SHELXTL'
_computing_structure_solution 'Siemens SHELXTL'
_diffrn_ambient_temperature 173(2)
_diffrn_measured_fraction_theta_full 0.989
_diffrn_measured_fraction_theta_max 0.989
_diffrn_measurement_device_type 'Bruker P4'
_diffrn_measurement_method '\w scans'
_diffrn_radiation_monochromator graphite
_diffrn_radiation_source 'fine-focus sealed tube'
_diffrn_radiation_type MoK\a
_diffrn_radiation_wavelength 0.71073
_diffrn_reflns_av_R_equivalents 0.0648
_diffrn_reflns_av_sigmaI/netI 0.0775
_diffrn_reflns_limit_h_max 67
_diffrn_reflns_limit_h_min -64
_diffrn_reflns_limit_k_max 25
_diffrn_reflns_limit_k_min -20
_diffrn_reflns_limit_l_max 34
_diffrn_reflns_limit_l_min -34
_diffrn_reflns_number 96506
_diffrn_reflns_theta_full 27.38
_diffrn_reflns_theta_max 27.38
_diffrn_reflns_theta_min 2.79
_diffrn_standards_decay_% none
_diffrn_standards_interval_count none
_diffrn_standards_interval_time none
_diffrn_standards_number none
_exptl_absorpt_coefficient_mu 4.262
_exptl_absorpt_correction_T_max 1.0000
_exptl_absorpt_correction_T_min .7196
_exptl_absorpt_correction_type empirical
_exptl_absorpt_process_details 'SADABS (Sheldrick, 1996)'
_exptl_crystal_colour red
_exptl_crystal_density_diffrn 1.900
_exptl_crystal_density_method 'not measured'
_exptl_crystal_description prism
_exptl_crystal_F_000 14800
_exptl_crystal_size_max .13
_exptl_crystal_size_mid .10
_exptl_crystal_size_min .09
_refine_diff_density_max 2.744
_refine_diff_density_min -2.359
_refine_diff_density_rms 0.214
_refine_ls_extinction_method none
_refine_ls_goodness_of_fit_ref 1.209
_refine_ls_hydrogen_treatment constr
_refine_ls_matrix_type full
_refine_ls_number_parameters 1330
_refine_ls_number_reflns 30722
_refine_ls_number_restraints 3
_refine_ls_restrained_S_all 1.227
_refine_ls_R_factor_gt 0.0735
_refine_ls_shift/su_max 0.001
_refine_ls_shift/su_mean 0.000
_refine_ls_structure_factor_coef Fsqd
_refine_ls_weighting_details 'calc w=1/[\s^2^(Fo^2^)+(0.0734P)^2^+0.0000P] where P=(Fo^2^+2Fc^2^)/3'
_refine_ls_weighting_scheme calc
_refine_ls_wR_factor_gt 0.1850
_refine_ls_wR_factor_ref 0.2012
_reflns_number_gt 18247
_reflns_number_total 30722
_reflns_threshold_expression >2sigma(I)
_cod_data_source_file c002474k.txt
_cod_data_source_block 2
_cod_depositor_comments
;
The following automatic conversions were performed:

'_symmetry_cell_setting' value 'Monoclinic' changed to 'monoclinic'
according to /home/saulius/struct/CIF-dictionaries/cif_core.dic
dictionary named 'cif_core.dic' version 2.4.2 from 2011-04-26.

Automatic conversion script
Id: cif_fix_values 1891 2012-01-12 08:04:46Z andrius 
;
_cod_original_sg_symbol_H-M C2/c
_cod_database_code 7025643
_refine_ls_r_factor_ref 0.0987

loop_
_symmetry_equiv_pos_as_xyz
'x, y, z'
'-x, y, -z+1/2'
'x+1/2, y+1/2, z'
'-x+1/2, y+1/2, -z+1/2'
'-x, -y, -z'
'x, -y, z-1/2'
'-x+1/2, -y+1/2, -z'
'x+1/2, -y+1/2, z-1/2'

loop_
_atom_site_label
_atom_site_type_symbol
_atom_site_fract_x
_atom_site_fract_y
_atom_site_fract_z
_atom_site_U_iso_or_equiv
_atom_site_adp_type
_atom_site_occupancy
_atom_site_symmetry_multiplicity
_atom_site_calc_flag
_atom_site_refinement_flags
Ce1 Ce 0.124854(12) 0.65219(3) 0.12418(2) 0.04652(14) Uani 1 1 d .
Ce2 Ce 0.149270(12) 0.80562(3) 0.17676(2) 0.04539(14) Uani 1 1 d .
Ce3 Ce 0.109953(14) 0.80052(3) 0.05405(2) 0.05757(17) Uani 1 1 d .
Ce4 Ce 0.056770(14) 0.65779(4) 0.02834(3) 0.06312(18) Uani 1 1 d .
Ce5 Ce 0.113147(15) 0.63511(3) -0.02455(2) 0.06347(19) Uani 1 1 d .
Ce6 Ce 0.108684(15) 0.96833(3) 0.13061(2) 0.06118(18) Uani 1 1 d .
Ce7 Ce 0.165086(14) 0.93889(3) 0.07935(2) 0.05812(18) Uani 1 1 d D
Ce8 Ce 0.189999(12) 0.64608(3) 0.22632(2) 0.04892(15) Uani 1 1 d .
Ce9 Ce 0.131992(13) 0.67193(3) 0.27384(2) 0.05194(16) Uani 1 1 d .
Ce10 Ce 0.038649(14) 0.78408(4) 0.20528(3) 0.0692(2) Uani 1 1 d .
Ce11 Ce 0.21574(2) 0.73707(7) 0.03360(5) 0.0660(3) Uani 0.70 1 d PD
Ce12 Ce 0.22718(5) 0.70195(17) 0.04528(10) 0.0647(7) Uani 0.30 1 d PD
Mn1 Mn 0.06609(4) 0.52331(10) -0.03901(7) 0.0686(5) Uani 1 1 d .
Mn2 Mn 0.05337(4) 0.63832(11) -0.09504(7) 0.0773(6) Uani 1 1 d .
Mn3 Mn 0.12682(5) 1.07228(9) 0.04897(7) 0.0806(6) Uani 1 1 d .
Mn4 Mn 0.15783(4) 1.07600(8) 0.14471(7) 0.0683(5) Uani 1 1 d .
Mn5 Mn 0.19053(4) 0.66412(9) 0.34914(6) 0.0626(5) Uani 1 1 d .
Mn6 Mn 0.17197(4) 0.54386(8) 0.30916(7) 0.0636(5) Uani 1 1 d .
P1 P 0.07432(6) 0.63110(15) 0.16947(12) 0.0584(7) Uani 1 1 d .
P2 P 0.05535(7) 0.84020(18) 0.07608(13) 0.0719(9) Uani 1 1 d .
P3 P 0.10860(6) 0.85125(13) 0.24167(10) 0.0479(6) Uani 1 1 d .
P4 P 0.15032(12) 0.7982(2) -0.01708(14) 0.0925(15) Uani 1 1 d .
P5 P 0.17270(6) 0.59923(18) 0.08289(12) 0.0660(9) Uani 1 1 d .
P6 P 0.20711(6) 0.80452(14) 0.15958(10) 0.0530(7) Uani 1 1 d .
O1 O 0.10704(13) 0.7610(3) 0.1370(2) 0.0525(17) Uani 1 1 d .
O2 O 0.14476(16) 0.7459(4) 0.1033(3) 0.0611(19) Uani 1 1 d .
O3 O 0.10190(15) 0.6873(4) 0.0474(3) 0.0580(19) Uani 1 1 d .
O4 O 0.13269(13) 0.8777(3) 0.1099(2) 0.0481(16) Uani 1 1 d .
O5 O 0.14835(11) 0.6941(3) 0.1986(2) 0.0362(13) Uani 1 1 d .
O6 O 0.12362(16) 0.5350(4) 0.1318(3) 0.073(2) Uani 1 1 d .
O7 O 0.0893(2) 0.8550(6) -0.0216(4) 0.115(4) Uani 1 1 d .
O8 O 0.17441(15) 0.8682(4) 0.2442(3) 0.0590(19) Uani 1 1 d .
O9 O 0.07186(16) 0.6900(4) -0.0445(3) 0.068(2) Uani 1 1 d .
O10 O 0.08112(16) 0.5769(4) -0.0830(3) 0.070(2) Uani 1 1 d .
O11 O 0.04062(17) 0.5914(4) -0.0448(3) 0.076(2) Uani 1 1 d .
O12 O 0.08564(15) 0.5705(4) 0.0135(3) 0.063(2) Uani 1 1 d .
O13 O 0.12232(18) 0.9829(4) 0.0540(3) 0.075(2) Uani 1 1 d .
O14 O 0.12176(17) 1.0794(4) 0.1161(3) 0.072(2) Uani 1 1 d .
O15 O 0.16256(17) 1.0590(3) 0.0771(3) 0.066(2) Uani 1 1 d .
O16 O 0.15399(17) 0.9867(3) 0.1530(3) 0.064(2) Uani 1 1 d .
O17 O 0.17593(14) 0.7092(3) 0.2910(2) 0.0502(16) Uani 1 1 d .
O18 O 0.15938(16) 0.6155(4) 0.3431(3) 0.063(2) Uani 1 1 d .
O19 O 0.20098(14) 0.5970(3) 0.3088(3) 0.0565(18) Uani 1 1 d .
O20 O 0.15678(13) 0.5826(3) 0.2486(2) 0.0480(15) Uani 1 1 d .
O21 O 0.07700(14) 0.6293(4) 0.1127(3) 0.0565(18) Uani 1 1 d .
O22 O 0.0584(2) 0.6888(5) 0.1785(4) 0.098(3) Uani 1 1 d .
O23 O 0.10390(15) 0.6359(3) 0.1980(3) 0.0565(18) Uani 1 1 d .
O24 O 0.06310(15) 0.7765(4) 0.0502(3) 0.065(2) Uani 1 1 d .
O25 O 0.04574(19) 0.8265(6) 0.1236(4) 0.094(3) Uani 1 1 d .
O26 O 0.08136(16) 0.8829(4) 0.0848(3) 0.068(2) Uani 1 1 d .
O27 O 0.12569(14) 0.7867(3) 0.2466(2) 0.0487(16) Uani 1 1 d .
O28 O 0.07913(15) 0.8387(4) 0.2287(3) 0.066(2) Uani 1 1 d .
O29 O 0.11833(13) 0.8902(3) 0.1996(2) 0.0490(16) Uani 1 1 d .
O30 O 0.17083(14) 0.6173(4) 0.1391(3) 0.0542(17) Uani 1 1 d .
O31 O 0.14455(16) 0.6135(4) 0.0530(3) 0.065(2) Uani 1 1 d .
O32 O 0.1941(2) 0.6390(6) 0.0655(4) 0.104(4) Uani 1 1 d .
O33 O 0.19349(13) 0.7541(3) 0.1901(2) 0.0478(16) Uani 1 1 d .
O34 O 0.18462(15) 0.8544(3) 0.1383(3) 0.0563(18) Uani 1 1 d .
O35 O 0.21800(14) 0.7719(4) 0.1182(3) 0.067(2) Uani 1 1 d .
O36 O 0.14669(18) 0.8510(4) 0.0227(2) 0.067(2) Uani 1 1 d .
O37 O 0.1750(3) 0.7682(6) -0.0071(5) 0.121(5) Uani 1 1 d .
O38 O 0.1281(2) 0.7477(4) -0.0147(3) 0.084(3) Uani 1 1 d .
O39 O 0.0445(2) 0.4790(5) -0.1005(4) 0.090(3) Uani 1 1 d .
O40 O 0.0335(2) 0.5746(6) -0.1475(3) 0.097(3) Uani 1 1 d .
O41 O 0.0649(2) 0.6836(5) -0.1493(3) 0.084(3) Uani 1 1 d .
O42 O 0.1083(2) 0.6850(4) -0.1108(3) 0.081(3) Uani 1 1 d .
O43 O 0.22888(15) 0.7001(4) 0.2783(3) 0.0606(19) Uani 1 1 d .
O44 O 0.02003(19) 0.7158(5) -0.0273(4) 0.089(3) Uani 1 1 d .
O45 O 0.09155(17) 0.4504(4) -0.0374(3) 0.069(2) Uani 1 1 d .
O46 O 0.12647(17) 0.5190(4) -0.0327(3) 0.071(2) Uani 1 1 d .
O47 O 0.04949(18) 0.4671(4) 0.0038(3) 0.073(2) Uani 1 1 d .
O48 O 0.03710(15) 0.5522(5) 0.0499(3) 0.073(2) Uani 1 1 d .
O49 O 0.1616(2) 0.9805(4) -0.0075(3) 0.086(3) Uani 1 1 d .
O50 O 0.1324(3) 1.0669(5) -0.0203(4) 0.106(4) Uani 1 1 d .
O51 O 0.1330(2) 1.1726(5) 0.0503(4) 0.100(3) Uani 1 1 d .
O52 O 0.1602(2) 1.1761(4) 0.1301(3) 0.089(3) Uani 1 1 d .
O53 O 0.1519(2) 1.0994(4) 0.2123(3) 0.074(2) Uani 1 1 d .
O54 O 0.11678(19) 1.0345(4) 0.2097(3) 0.076(2) Uani 1 1 d .
O55 O 0.0912(2) 1.0930(5) 0.0189(4) 0.101(3) Uani 1 1 d .
O56 O 0.07355(19) 1.0287(5) 0.0768(4) 0.092(3) Uani 1 1 d .
O57 O 0.20448(18) 0.9885(4) 0.1284(3) 0.071(2) Uani 1 1 d .
O58 O 0.19539(18) 1.0761(4) 0.1724(3) 0.073(2) Uani 1 1 d .
O59 O 0.2053(2) 0.6089(5) 0.4105(3) 0.088(3) Uani 1 1 d .
O60 O 0.1893(2) 0.5088(4) 0.3777(4) 0.092(3) Uani 1 1 d .
O61 O 0.18602(16) 0.4693(4) 0.2781(3) 0.066(2) Uani 1 1 d .
O62 O 0.20183(16) 0.5281(4) 0.2179(3) 0.067(2) Uani 1 1 d .
O63 O 0.1794(2) 0.7282(4) 0.3959(3) 0.083(3) Uani 1 1 d .
O64 O 0.13733(19) 0.7377(4) 0.3531(3) 0.069(2) Uani 1 1 d .
O65 O 0.14207(17) 0.4869(4) 0.3128(3) 0.068(2) Uani 1 1 d .
O66 O 0.11135(16) 0.5682(4) 0.2954(3) 0.066(2) Uani 1 1 d .
O67 O 0.02472(18) 0.6852(5) 0.0760(4) 0.088(3) Uani 1 1 d .
O68 O 0.1537(2) 0.6295(6) -0.0588(4) 0.102(3) Uani 1 1 d .
O69 O 0.06948(19) 0.9696(4) 0.1685(3) 0.082(3) Uani 1 1 d .
O70 O 0.19960(18) 0.8992(4) 0.0485(3) 0.086(3) Uani 1 1 d D
O71 O 0.22806(18) 0.6374(5) 0.1835(4) 0.085(3) Uani 1 1 d .
O72 O 0.09091(19) 0.7004(4) 0.2869(4) 0.081(3) Uani 1 1 d .
O73 O 0.0551(2) 0.7497(6) 0.2960(5) 0.125(4) Uani 1 1 d .
O74 O 0.0000 0.7633(7) 0.2500 0.086(4) Uani 1 2 d S
O75 O 0.0172(2) 0.6658(5) 0.2317(5) 0.120(4) Uani 1 1 d .
O76 O 0.2940(2) 0.8476(6) 0.0420(4) 0.035(3) Uani 0.50 1 d P
O77 O 0.2539(4) 0.6181(11) 0.0782(9) 0.193(18) Uani 0.50 1 d PD
O77' O 0.2220(4) 0.8395(9) 0.0017(9) 0.109(7) Uiso 0.50 1 d PD
O78 O 0.2619(2) 0.7812(7) 0.0456(4) 0.044(3) Uani 0.50 1 d P
O79 O 0.22368(17) 0.7105(4) 0.3596(3) 0.068(2) Uani 1 1 d .
O80 O 0.0227(2) 0.6977(6) -0.1097(4) 0.100(3) Uani 1 1 d .
N1 N 0.0000 0.6984(9) 0.2500 0.090(5) Uani 1 2 d S
C1 C 0.0609(3) 0.5511(7) 0.1862(5) 0.083(4) Uani 1 1 d .
H1A H 0.0452 0.5597 0.1994 0.124 Uiso 1 1 calc R
H1B H 0.0738 0.5282 0.2124 0.124 Uiso 1 1 calc R
H1C H 0.0566 0.5226 0.1557 0.124 Uiso 1 1 calc R
C2 C 0.0295(3) 0.8776(8) 0.0288(6) 0.104(5) Uani 1 1 d .
H2A H 0.0143 0.8854 0.0439 0.156 Uiso 1 1 calc R
H2B H 0.0247 0.8471 -0.0005 0.156 Uiso 1 1 calc R
H2C H 0.0355 0.9205 0.0173 0.156 Uiso 1 1 calc R
C3 C 0.1168(3) 0.8975(6) 0.2997(4) 0.070(3) Uani 1 1 d .
H3A H 0.1010 0.9057 0.3130 0.106 Uiso 1 1 calc R
H3B H 0.1246 0.9405 0.2933 0.106 Uiso 1 1 calc R
H3C H 0.1292 0.8716 0.3248 0.106 Uiso 1 1 calc R
C4 C 0.1445(5) 0.8372(10) -0.0792(5) 0.153(10) Uani 1 1 d .
H4A H 0.1596 0.8304 -0.0947 0.229 Uiso 1 1 calc R
H4B H 0.1415 0.8854 -0.0757 0.229 Uiso 1 1 calc R
H4C H 0.1291 0.8169 -0.1010 0.229 Uiso 1 1 calc R
C5 C 0.1792(3) 0.5077(7) 0.0810(6) 0.090(5) Uani 1 1 d .
H5A H 0.1948 0.5001 0.0672 0.136 Uiso 1 1 calc R
H5B H 0.1643 0.4853 0.0593 0.136 Uiso 1 1 calc R
H5C H 0.1819 0.4892 0.1157 0.136 Uiso 1 1 calc R
C6 C 0.2326(2) 0.8470(7) 0.2042(4) 0.070(3) Uani 1 1 d .
H6A H 0.2492 0.8416 0.1932 0.104 Uiso 1 1 calc R
H6B H 0.2341 0.8274 0.2383 0.104 Uiso 1 1 calc R
H6C H 0.2284 0.8949 0.2053 0.104 Uiso 1 1 calc R
C7 C 0.0325(3) 0.5102(9) -0.1401(5) 0.080(4) Uani 1 1 d .
C8 C 0.0155(4) 0.4757(11) -0.1839(7) 0.139(8) Uani 1 1 d .
H8A H 0.0151 0.4274 -0.1769 0.208 Uiso 1 1 calc R
H8B H 0.0222 0.4830 -0.2149 0.208 Uiso 1 1 calc R
H8C H -0.0022 0.4940 -0.1888 0.208 Uiso 1 1 calc R
C9 C 0.1163(3) 0.4626(7) -0.0364(5) 0.073(3) Uani 1 1 d .
C10 C 0.1313(3) 0.3993(6) -0.0389(6) 0.093(5) Uani 1 1 d .
H10A H 0.1495 0.4104 -0.0383 0.139 Uiso 1 1 calc R
H10B H 0.1239 0.3752 -0.0706 0.139 Uiso 1 1 calc R
H10C H 0.1303 0.3708 -0.0095 0.139 Uiso 1 1 calc R
C11 C 0.0375(2) 0.4901(8) 0.0374(6) 0.084(4) Uani 1 1 d .
C12 C 0.0239(3) 0.4403(7) 0.0667(6) 0.089(4) Uani 1 1 d .
H12A H 0.0156 0.4649 0.0906 0.133 Uiso 1 1 calc R
H12B H 0.0368 0.4089 0.0856 0.133 Uiso 1 1 calc R
H12C H 0.0108 0.4153 0.0425 0.133 Uiso 1 1 calc R
C13 C 0.0882(4) 0.7000(7) -0.1480(5) 0.083(4) Uani 1 1 d .
C14 C 0.0943(4) 0.7421(8) -0.1921(5) 0.104(6) Uani 1 1 d .
H14A H 0.0783 0.7499 -0.2176 0.156 Uiso 1 1 calc R
H14B H 0.1069 0.7179 -0.2080 0.156 Uiso 1 1 calc R
H14C H 0.1018 0.7853 -0.1789 0.156 Uiso 1 1 calc R
C15 C 0.0124(4) 0.7241(11) -0.0746(7) 0.112(6) Uani 1 1 d .
C16 C -0.0093(4) 0.7724(12) -0.0929(7) 0.151(9) Uani 1 1 d .
H16A H -0.0159 0.7896 -0.0637 0.227 Uiso 1 1 calc R
H16B H -0.0234 0.7494 -0.1165 0.227 Uiso 1 1 calc R
H16C H -0.0029 0.8099 -0.1106 0.227 Uiso 1 1 calc R
C17 C 0.1975(2) 0.4738(6) 0.2411(6) 0.072(4) Uani 1 1 d .
C18 C 0.2059(3) 0.4101(6) 0.2160(5) 0.098(5) Uani 1 1 d .
H18A H 0.2144 0.4230 0.1883 0.147 Uiso 1 1 calc R
H18B H 0.1905 0.3827 0.2022 0.147 Uiso 1 1 calc R
H18C H 0.2180 0.3841 0.2416 0.147 Uiso 1 1 calc R
C19 C 0.1181(3) 0.5082(6) 0.3048(4) 0.069(3) Uani 1 1 d .
C20 C 0.0970(3) 0.4547(7) 0.3062(6) 0.093(5) Uani 1 1 d .
H20A H 0.0799 0.4763 0.3000 0.139 Uiso 1 1 calc R
H20B H 0.1004 0.4329 0.3397 0.139 Uiso 1 1 calc R
H20C H 0.0974 0.4209 0.2796 0.139 Uiso 1 1 calc R
C21 C 0.2023(4) 0.5467(8) 0.4133(5) 0.098(5) Uani 1 1 d .
C22 C 0.2124(6) 0.5109(11) 0.4639(8) 0.225(16) Uani 1 1 d .
H22A H 0.2217 0.5432 0.4889 0.337 Uiso 1 1 calc R
H22B H 0.2244 0.4750 0.4588 0.337 Uiso 1 1 calc R
H22C H 0.1978 0.4916 0.4764 0.337 Uiso 1 1 calc R
C23 C 0.1554(4) 0.7486(6) 0.3903(5) 0.076(4) Uani 1 1 d .
C24 C 0.1503(3) 0.7863(7) 0.4379(5) 0.089(5) Uani 1 1 d .
H24A H 0.1321 0.8008 0.4317 0.133 Uiso 1 1 calc R
H24B H 0.1617 0.8257 0.4445 0.133 Uiso 1 1 calc R
H24C H 0.1539 0.7562 0.4675 0.133 Uiso 1 1 calc R
C25 C 0.2368(3) 0.7193(6) 0.3243(4) 0.074(4) Uani 1 1 d .
C26 C 0.2645(3) 0.7507(8) 0.3377(6) 0.100(5) Uani 1 1 d .
H26A H 0.2686 0.7632 0.3739 0.150 Uiso 1 1 calc R
H26B H 0.2651 0.7908 0.3167 0.150 Uiso 1 1 calc R
H26C H 0.2773 0.7178 0.3309 0.150 Uiso 1 1 calc R
C29 C 0.1338(3) 1.0760(6) 0.2307(5) 0.082(4) Uani 1 1 d .
C30 C 0.1332(4) 1.1041(7) 0.2845(5) 0.103(6) Uani 1 1 d .
H30A H 0.1479 1.1348 0.2954 0.155 Uiso 1 1 calc R
H30B H 0.1345 1.0668 0.3089 0.155 Uiso 1 1 calc R
H30C H 0.1168 1.1283 0.2833 0.155 Uiso 1 1 calc R
C31 C 0.2111(3) 1.0334(6) 0.1581(5) 0.074(4) Uani 1 1 d .
C32 C 0.2400(3) 1.0409(7) 0.1840(7) 0.099(5) Uani 1 1 d .
H32A H 0.2502 1.0064 0.1710 0.149 Uiso 1 1 calc R
H32B H 0.2419 1.0354 0.2211 0.149 Uiso 1 1 calc R
H32C H 0.2461 1.0855 0.1767 0.149 Uiso 1 1 calc R
C33 C 0.1490(4) 1.2041(7) 0.0876(6) 0.100(5) Uani 1 1 d .
C34 C 0.1505(4) 1.2763(7) 0.0825(6) 0.123(7) Uani 1 1 d .
H34A H 0.1408 1.2900 0.0487 0.185 Uiso 1 1 calc R
H34B H 0.1688 1.2897 0.0864 0.185 Uiso 1 1 calc R
H34C H 0.1431 1.2982 0.1089 0.185 Uiso 1 1 calc R
C35 C 0.0726(4) 1.0727(8) 0.0383(6) 0.110(6) Uani 1 1 d .
C36 C 0.0430(3) 1.0895(8) 0.0093(7) 0.134(7) Uani 1 1 d .
H36A H 0.0432 1.1214 -0.0185 0.202 Uiso 1 1 calc R
H36B H 0.0335 1.1092 0.0336 0.202 Uiso 1 1 calc R
H36C H 0.0343 1.0479 -0.0048 0.202 Uiso 1 1 calc R
C37 C 0.1481(4) 1.0231(7) -0.0347(5) 0.090(5) Uani 1 1 d .
C38 C 0.1507(4) 1.0284(8) -0.0899(5) 0.125(7) Uani 1 1 d .
H38A H 0.1388 1.0631 -0.1073 0.188 Uiso 1 1 calc R
H38B H 0.1464 0.9851 -0.1070 0.188 Uiso 1 1 calc R
H38C H 0.1686 1.0405 -0.0911 0.188 Uiso 1 1 calc R
C39 C 0.2776(3) 0.8266(9) 0.0652(6) 0.034(4) Uani 0.50 1 d P
C40 C 0.2743(4) 0.8596(10) 0.1115(7) 0.050(6) Uani 0.50 1 d P
H40A H 0.2908 0.8793 0.1290 0.075 Uiso 0.50 1 calc PR
H40B H 0.2685 0.8267 0.1340 0.075 Uiso 0.50 1 calc PR
H40C H 0.2612 0.8952 0.1030 0.075 Uiso 0.50 1 calc PR
C41 C 0.0747(2) 0.7116(6) 0.3162(5) 0.062(3) Uani 1 1 d .
C42 C 0.0772(4) 0.6706(9) 0.3639(6) 0.113(6) Uani 1 1 d .
H42A H 0.0636 0.6837 0.3820 0.169 Uiso 1 1 calc R
H42B H 0.0943 0.6783 0.3860 0.169 Uiso 1 1 calc R
H42C H 0.0753 0.6228 0.3549 0.169 Uiso 1 1 calc R
C43 C 0.1194(3) 0.4801(6) 0.1357(6) 0.084(5) Uani 1 1 d .
H43A H 0.1354 0.4542 0.1369 0.126 Uiso 1 1 calc R
H43B H 0.1061 0.4656 0.1063 0.126 Uiso 1 1 calc R
H43C H 0.1131 0.4727 0.1672 0.126 Uiso 1 1 calc R
C44 C 0.0805(3) 0.8788(10) -0.0533(7) 0.112(6) Uani 1 1 d .
H44A H 0.0773 0.9257 -0.0452 0.168 Uiso 1 1 calc R
H44B H 0.0639 0.8566 -0.0675 0.168 Uiso 1 1 calc R
H44C H 0.0916 0.8774 -0.0785 0.168 Uiso 1 1 calc R
C45 C 0.1830(3) 0.8901(9) 0.2797(7) 0.117(6) Uani 1 1 d .
H45A H 0.1958 0.9237 0.2746 0.175 Uiso 1 1 calc R
H45B H 0.1916 0.8551 0.3030 0.175 Uiso 1 1 calc R
H45C H 0.1695 0.9117 0.2945 0.175 Uiso 1 1 calc R

loop_
_atom_site_aniso_label
_atom_site_aniso_U_11
_atom_site_aniso_U_22
_atom_site_aniso_U_33
_atom_site_aniso_U_23
_atom_site_aniso_U_13
_atom_site_aniso_U_12
Ce1 0.0635(3) 0.0422(3) 0.0347(3) -0.0007(2) 0.0122(3) -0.0025(3)
Ce2 0.0680(4) 0.0388(3) 0.0279(3) 0.0024(2) 0.0066(2) -0.0004(3)
Ce3 0.0883(5) 0.0494(3) 0.0295(3) 0.0033(2) -0.0004(3) -0.0091(3)
Ce4 0.0687(4) 0.0650(4) 0.0503(4) 0.0022(3) 0.0002(3) -0.0099(3)
Ce5 0.0940(5) 0.0597(4) 0.0363(3) -0.0095(3) 0.0126(3) -0.0246(4)
Ce6 0.0905(5) 0.0429(3) 0.0444(4) 0.0081(3) 0.0008(3) 0.0066(3)
Ce7 0.0935(5) 0.0462(3) 0.0315(3) 0.0053(2) 0.0056(3) -0.0146(3)
Ce8 0.0619(3) 0.0444(3) 0.0392(3) 0.0008(2) 0.0078(3) 0.0050(3)
Ce9 0.0787(4) 0.0437(3) 0.0369(3) 0.0074(2) 0.0201(3) 0.0082(3)
Ce10 0.0659(4) 0.0704(5) 0.0730(5) -0.0169(4) 0.0185(4) -0.0080(4)
Ce11 0.0612(6) 0.0877(8) 0.0555(7) -0.0163(6) 0.0270(5) -0.0191(6)
Ce12 0.0574(14) 0.092(2) 0.0451(14) -0.0069(13) 0.0122(11) -0.0012(14)
Mn1 0.0854(12) 0.0671(11) 0.0487(11) -0.0089(8) 0.0032(9) -0.0233(10)
Mn2 0.0994(15) 0.0781(13) 0.0452(11) -0.0010(9) -0.0061(10) -0.0180(11)
Mn3 0.1301(17) 0.0507(10) 0.0508(11) 0.0208(8) -0.0044(11) -0.0050(11)
Mn4 0.1118(15) 0.0412(8) 0.0458(10) 0.0065(7) 0.0022(10) -0.0067(9)
Mn5 0.0939(13) 0.0552(10) 0.0351(9) 0.0057(7) 0.0055(9) 0.0086(9)
Mn6 0.0955(13) 0.0443(9) 0.0485(10) 0.0140(7) 0.0092(9) 0.0101(9)
P1 0.0691(18) 0.0535(16) 0.0551(18) 0.0092(13) 0.0185(15) 0.0094(14)
P2 0.082(2) 0.076(2) 0.0474(19) 0.0012(15) -0.0099(16) 0.0126(18)
P3 0.0642(16) 0.0433(13) 0.0345(14) -0.0022(10) 0.0063(12) 0.0020(12)
P4 0.168(4) 0.079(3) 0.0427(19) -0.0200(17) 0.049(2) -0.057(3)
P5 0.0752(19) 0.078(2) 0.0521(18) -0.0248(15) 0.0290(16) -0.0187(17)
P6 0.0664(17) 0.0550(16) 0.0371(15) 0.0007(12) 0.0098(13) -0.0141(14)
O1 0.065(4) 0.049(4) 0.034(4) 0.006(3) -0.012(3) -0.006(3)
O2 0.091(5) 0.055(4) 0.032(4) 0.007(3) 0.000(4) -0.003(4)
O3 0.078(5) 0.050(4) 0.051(5) 0.001(3) 0.024(4) -0.016(4)
O4 0.073(4) 0.046(4) 0.020(3) 0.003(3) -0.002(3) -0.006(3)
O5 0.044(3) 0.044(3) 0.023(3) 0.003(2) 0.012(2) 0.011(3)
O6 0.081(6) 0.049(5) 0.095(7) -0.002(4) 0.031(5) -0.012(4)
O7 0.139(9) 0.144(10) 0.046(6) 0.057(6) -0.018(6) 0.020(8)
O8 0.073(5) 0.061(5) 0.036(4) -0.021(3) -0.005(3) -0.010(4)
O9 0.088(5) 0.082(6) 0.033(4) -0.001(4) 0.006(4) -0.015(5)
O10 0.082(5) 0.087(6) 0.040(4) -0.003(4) 0.012(4) -0.032(5)
O11 0.086(6) 0.075(6) 0.062(6) 0.000(4) 0.004(4) -0.017(5)
O12 0.077(5) 0.066(5) 0.046(4) -0.008(4) 0.010(4) -0.024(4)
O13 0.124(7) 0.057(5) 0.034(4) 0.015(3) -0.009(4) -0.003(5)
O14 0.109(6) 0.052(4) 0.054(5) 0.010(4) 0.013(5) 0.006(5)
O15 0.110(6) 0.039(4) 0.044(4) 0.005(3) 0.003(4) -0.014(4)
O16 0.107(6) 0.041(4) 0.038(4) 0.006(3) 0.000(4) -0.012(4)
O17 0.073(4) 0.052(4) 0.024(3) -0.003(3) 0.007(3) 0.009(3)
O18 0.093(5) 0.058(4) 0.040(4) 0.012(3) 0.018(4) 0.003(4)
O19 0.076(5) 0.044(4) 0.047(4) 0.004(3) 0.004(4) 0.015(4)
O20 0.058(4) 0.043(4) 0.042(4) 0.005(3) 0.010(3) 0.008(3)
O21 0.064(4) 0.062(5) 0.044(4) 0.006(3) 0.014(3) -0.006(4)
O22 0.118(8) 0.085(7) 0.103(8) 0.034(6) 0.048(6) 0.048(6)
O23 0.084(5) 0.047(4) 0.041(4) 0.000(3) 0.021(4) 0.004(4)
O24 0.070(5) 0.070(5) 0.049(5) 0.002(4) -0.002(4) -0.007(4)
O25 0.094(6) 0.114(8) 0.062(6) -0.011(5) -0.007(5) 0.026(6)
O26 0.081(5) 0.066(5) 0.044(5) -0.003(4) -0.013(4) 0.010(4)
O27 0.072(4) 0.046(4) 0.030(4) 0.005(3) 0.014(3) 0.012(3)
O28 0.073(5) 0.070(5) 0.049(5) -0.002(4) 0.001(4) 0.002(4)
O29 0.065(4) 0.049(4) 0.031(4) -0.002(3) 0.007(3) 0.016(3)
O30 0.070(4) 0.052(4) 0.043(4) -0.002(3) 0.018(3) -0.006(4)
O31 0.081(5) 0.072(5) 0.048(5) -0.019(4) 0.025(4) -0.022(4)
O32 0.108(7) 0.145(10) 0.065(6) -0.024(6) 0.034(6) -0.058(7)
O33 0.058(4) 0.049(4) 0.037(4) 0.004(3) 0.010(3) 0.003(3)
O34 0.078(5) 0.038(4) 0.049(4) 0.009(3) 0.004(4) -0.010(3)
O35 0.047(4) 0.096(6) 0.058(5) -0.014(4) 0.011(4) -0.009(4)
O36 0.125(7) 0.053(4) 0.021(4) 0.000(3) 0.011(4) -0.029(4)
O37 0.183(12) 0.095(8) 0.117(9) -0.057(7) 0.108(9) -0.074(8)
O38 0.155(9) 0.070(5) 0.032(4) -0.015(4) 0.030(5) -0.056(6)
O39 0.124(8) 0.078(6) 0.057(6) -0.015(5) -0.007(5) -0.040(6)
O40 0.115(7) 0.121(9) 0.040(5) -0.016(5) -0.016(5) -0.034(7)
O41 0.103(7) 0.090(7) 0.054(6) -0.008(5) 0.004(5) -0.027(6)
O42 0.130(8) 0.067(5) 0.042(5) -0.012(4) 0.013(5) -0.018(5)
O43 0.068(5) 0.062(5) 0.050(5) -0.003(4) 0.007(4) 0.003(4)
O44 0.106(7) 0.089(7) 0.059(6) 0.000(5) -0.015(5) -0.008(6)
O45 0.091(6) 0.068(5) 0.047(5) -0.009(4) 0.011(4) -0.017(5)
O46 0.096(6) 0.063(5) 0.057(5) -0.023(4) 0.022(4) -0.026(5)
O47 0.090(6) 0.067(5) 0.063(6) -0.015(4) 0.016(5) -0.030(5)
O48 0.067(5) 0.075(6) 0.076(6) -0.002(5) 0.010(4) -0.027(5)
O49 0.156(9) 0.053(5) 0.047(5) 0.016(4) 0.022(5) -0.017(5)
O50 0.200(12) 0.063(6) 0.046(6) 0.023(5) 0.001(6) -0.021(7)
O51 0.148(9) 0.058(5) 0.085(8) 0.025(5) 0.000(7) -0.012(6)
O52 0.157(9) 0.037(4) 0.066(6) 0.014(4) 0.008(6) -0.008(5)
O53 0.126(7) 0.040(4) 0.051(5) 0.001(3) 0.011(5) -0.011(5)
O54 0.120(7) 0.038(4) 0.065(6) -0.002(4) 0.011(5) 0.009(5)
O55 0.119(8) 0.096(8) 0.077(7) 0.050(6) -0.006(6) 0.009(7)
O56 0.106(7) 0.068(6) 0.087(7) 0.020(5) -0.013(5) 0.015(5)
O57 0.110(6) 0.050(4) 0.050(5) -0.006(4) 0.011(4) -0.023(5)
O58 0.101(6) 0.057(5) 0.058(5) -0.002(4) 0.008(5) -0.025(5)
O59 0.139(8) 0.075(6) 0.040(5) 0.020(4) -0.007(5) 0.009(6)
O60 0.146(9) 0.055(5) 0.061(6) 0.022(4) -0.012(6) 0.011(6)
O61 0.077(5) 0.047(4) 0.070(6) 0.010(4) 0.005(4) 0.017(4)
O62 0.078(5) 0.046(4) 0.068(6) 0.002(4) -0.006(4) 0.007(4)
O63 0.153(9) 0.056(5) 0.036(5) -0.010(4) 0.009(5) 0.000(6)
O64 0.114(7) 0.069(5) 0.031(4) 0.009(4) 0.031(5) 0.020(5)
O65 0.091(6) 0.048(4) 0.065(5) 0.017(4) 0.018(5) -0.001(4)
O66 0.085(5) 0.062(5) 0.059(5) 0.015(4) 0.034(4) 0.008(4)
O67 0.089(6) 0.073(6) 0.107(8) 0.006(5) 0.032(6) 0.011(5)
O68 0.106(7) 0.116(8) 0.084(7) -0.024(6) 0.023(6) -0.056(7)
O69 0.104(7) 0.062(5) 0.076(6) 0.003(4) 0.011(5) 0.012(5)
O70 0.116(7) 0.068(6) 0.062(6) 0.001(4) -0.008(5) -0.013(5)
O71 0.082(6) 0.082(6) 0.096(7) -0.028(5) 0.033(5) 0.004(5)
O72 0.117(7) 0.060(5) 0.085(7) -0.007(4) 0.063(6) -0.011(5)
O73 0.118(9) 0.098(8) 0.175(13) 0.023(8) 0.067(9) 0.022(7)
O74 0.078(8) 0.073(9) 0.108(11) 0.000 0.023(8) 0.000
O75 0.111(8) 0.063(6) 0.195(13) -0.033(7) 0.049(9) 0.003(6)
O76 0.039(6) 0.044(7) 0.028(6) -0.023(5) 0.022(5) -0.023(5)
O77 0.122(19) 0.34(5) 0.15(2) -0.12(3) 0.104(19) -0.13(3)
O78 0.034(6) 0.087(10) 0.021(6) -0.030(6) 0.024(5) -0.036(6)
O79 0.095(6) 0.061(5) 0.042(5) -0.001(4) -0.003(4) 0.007(4)
O80 0.121(8) 0.109(8) 0.050(6) 0.002(5) -0.029(6) 0.007(7)
N1 0.066(9) 0.083(12) 0.134(16) 0.000 0.049(10) 0.000
C1 0.090(9) 0.082(9) 0.081(10) 0.015(7) 0.030(8) -0.028(8)
C2 0.103(11) 0.093(11) 0.105(13) 0.006(9) -0.003(10) 0.022(9)
C3 0.131(11) 0.048(6) 0.034(6) -0.011(5) 0.022(6) 0.001(7)
C4 0.28(3) 0.147(16) 0.043(9) 0.001(9) 0.061(13) -0.117(18)
C5 0.101(10) 0.102(11) 0.077(10) -0.038(8) 0.039(8) -0.025(9)
C6 0.082(8) 0.078(8) 0.043(7) -0.007(6) -0.002(6) -0.018(7)
C7 0.084(9) 0.094(11) 0.060(9) -0.014(8) 0.008(7) -0.026(8)
C8 0.149(16) 0.161(19) 0.096(14) -0.067(13) -0.002(12) -0.044(14)
C9 0.072(8) 0.085(10) 0.054(8) -0.012(6) -0.003(6) -0.005(7)
C10 0.128(12) 0.054(7) 0.086(11) -0.027(7) -0.002(9) 0.000(8)
C11 0.060(7) 0.082(10) 0.097(11) 0.011(8) -0.011(7) -0.034(7)
C12 0.074(8) 0.077(9) 0.109(12) 0.013(8) 0.003(8) -0.043(7)
C13 0.140(14) 0.070(8) 0.040(7) -0.024(6) 0.020(8) -0.008(9)
C14 0.179(17) 0.096(11) 0.042(8) 0.002(7) 0.033(9) -0.003(11)
C15 0.103(12) 0.140(17) 0.080(13) 0.039(12) -0.014(10) -0.022(12)
C16 0.149(17) 0.19(2) 0.092(15) -0.003(14) -0.033(12) 0.070(16)
C17 0.070(8) 0.049(7) 0.089(10) -0.024(7) -0.005(7) 0.008(6)
C18 0.141(13) 0.055(7) 0.076(10) -0.003(7) -0.030(9) 0.023(8)
C19 0.102(10) 0.060(7) 0.048(7) 0.022(6) 0.023(7) -0.009(7)
C20 0.130(12) 0.069(9) 0.083(10) 0.026(7) 0.032(9) -0.018(9)
C21 0.158(15) 0.080(10) 0.046(8) 0.024(7) -0.002(9) 0.021(10)
C22 0.38(4) 0.135(18) 0.099(16) 0.086(14) -0.10(2) -0.05(2)
C23 0.132(13) 0.048(7) 0.056(9) 0.016(6) 0.041(9) 0.009(8)
C24 0.145(13) 0.081(9) 0.048(8) 0.000(6) 0.038(8) 0.000(9)
C25 0.114(10) 0.065(7) 0.030(6) -0.012(5) -0.011(6) 0.025(7)
C26 0.123(12) 0.078(10) 0.088(11) -0.003(8) -0.004(9) -0.041(9)
C29 0.140(13) 0.037(6) 0.068(9) 0.007(6) 0.019(9) 0.020(8)
C30 0.183(17) 0.076(9) 0.061(9) -0.013(7) 0.048(10) -0.025(10)
C31 0.077(8) 0.054(7) 0.085(10) 0.004(7) 0.006(7) -0.032(7)
C32 0.101(11) 0.064(8) 0.133(15) -0.033(9) 0.024(10) -0.027(8)
C33 0.178(17) 0.047(7) 0.080(11) 0.011(7) 0.038(11) -0.031(9)
C34 0.24(2) 0.045(7) 0.091(12) 0.017(7) 0.053(14) -0.004(11)
C35 0.179(18) 0.075(10) 0.067(10) 0.005(8) 0.006(11) 0.066(12)
C36 0.137(14) 0.088(11) 0.149(18) 0.049(11) -0.039(12) 0.045(11)
C37 0.159(15) 0.064(8) 0.041(7) 0.013(6) 0.005(8) -0.054(10)
C38 0.25(2) 0.091(11) 0.037(8) 0.018(7) 0.038(11) 0.018(13)
C39 0.024(7) 0.060(11) 0.019(8) -0.023(7) 0.007(6) -0.018(7)
C40 0.048(10) 0.067(13) 0.053(12) -0.032(10) 0.050(10) -0.026(9)
C41 0.042(5) 0.079(8) 0.075(8) 0.029(6) 0.034(6) 0.003(5)
C42 0.157(16) 0.134(15) 0.061(10) 0.027(9) 0.053(10) 0.047(13)
C43 0.085(9) 0.042(7) 0.143(14) 0.014(7) 0.062(9) -0.005(6)
C44 0.101(11) 0.136(16) 0.087(13) 0.031(11) -0.011(9) 0.008(11)
C45 0.115(13) 0.099(12) 0.128(16) -0.053(11) 0.006(11) -0.041(10)

loop_
_atom_type_symbol
_atom_type_description
_atom_type_scat_dispersion_real
_atom_type_scat_dispersion_imag
_atom_type_scat_source
C C 0.0033 0.0016 'International Tables Vol C Tables 4.2.6.8 and 6.1.1.4'
H H 0.0000 0.0000 'International Tables Vol C Tables 4.2.6.8 and 6.1.1.4'
N N 0.0061 0.0033 'International Tables Vol C Tables 4.2.6.8 and 6.1.1.4'
O O 0.0106 0.0060 'International Tables Vol C Tables 4.2.6.8 and 6.1.1.4'
P P 0.1023 0.0942 'International Tables Vol C Tables 4.2.6.8 and 6.1.1.4'
Mn Mn 0.3368 0.7283 'International Tables Vol C Tables 4.2.6.8 and 6.1.1.4'
Ce Ce -0.2486 2.6331 'International Tables Vol C Tables 4.2.6.8 and 6.1.1.4'

loop_
_geom_angle_atom_site_label_1
_geom_angle_atom_site_label_2
_geom_angle_atom_site_label_3
_geom_angle
_geom_angle_site_symmetry_1
_geom_angle_site_symmetry_3
O2 Ce1 O3 73.1(3) . .
O2 Ce1 O5 73.7(2) . .
O3 Ce1 O5 140.5(2) . .
O2 Ce1 O6 149.7(3) . .
O3 Ce1 O6 111.5(3) . .
O5 Ce1 O6 108.0(3) . .
O2 Ce1 O1 60.6(3) . .
O3 Ce1 O1 72.7(2) . .
O5 Ce1 O1 72.7(2) . .
O6 Ce1 O1 149.6(3) . .
O2 Ce1 O30 77.5(3) . .
O3 Ce1 O30 123.5(2) . .
O5 Ce1 O30 68.0(2) . .
O6 Ce1 O30 75.5(3) . .
O1 Ce1 O30 128.8(2) . .
O2 Ce1 O31 77.1(3) . .
O3 Ce1 O31 68.1(3) . .
O5 Ce1 O31 123.4(2) . .
O6 Ce1 O31 77.3(3) . .
O1 Ce1 O31 128.8(3) . .
O30 Ce1 O31 58.9(3) . .
O2 Ce1 O23 127.6(2) . .
O3 Ce1 O23 121.5(3) . .
O5 Ce1 O23 66.4(2) . .
O6 Ce1 O23 77.0(3) . .
O1 Ce1 O23 75.7(2) . .
O30 Ce1 O23 114.7(2) . .
O31 Ce1 O23 154.3(2) . .
O2 Ce1 O21 128.5(3) . .
O3 Ce1 O21 67.3(2) . .
O5 Ce1 O21 121.4(2) . .
O6 Ce1 O21 77.6(3) . .
O1 Ce1 O21 76.8(2) . .
O30 Ce1 O21 153.1(2) . .
O31 Ce1 O21 114.8(2) . .
O23 Ce1 O21 58.2(2) . .
O2 Ce1 P5 75.1(2) . .
O3 Ce1 P5 95.65(19) . .
O5 Ce1 P5 95.90(15) . .
O6 Ce1 P5 74.6(2) . .
O1 Ce1 P5 135.73(18) . .
O30 Ce1 P5 29.63(17) . .
O31 Ce1 P5 29.3(2) . .
O23 Ce1 P5 139.55(19) . .
O21 Ce1 P5 138.86(18) . .
O2 Ce1 P1 132.1(2) . .
O3 Ce1 P1 93.29(19) . .
O5 Ce1 P1 93.40(15) . .
O6 Ce1 P1 78.1(2) . .
O1 Ce1 P1 71.54(18) . .
O30 Ce1 P1 140.53(17) . .
O31 Ce1 P1 140.56(18) . .
O23 Ce1 P1 29.48(19) . .
O21 Ce1 P1 28.92(17) . .
P5 Ce1 P1 152.73(9) . .
O2 Ce1 Ce2 39.61(18) . .
O3 Ce1 Ce2 100.23(18) . .
O5 Ce1 Ce2 40.45(14) . .
O6 Ce1 Ce2 148.2(2) . .
O1 Ce1 Ce2 43.85(16) . .
O30 Ce1 Ce2 85.15(16) . .
O31 Ce1 Ce2 113.88(17) . .
O23 Ce1 Ce2 88.88(17) . .
O21 Ce1 Ce2 118.84(17) . .
P5 Ce1 Ce2 100.46(6) . .
P1 Ce1 Ce2 103.21(6) . .
O2 Ce2 O5 73.1(2) . .
O2 Ce2 O4 72.6(2) . .
O5 Ce2 O4 140.3(2) . .
O2 Ce2 O8 151.8(3) . .
O5 Ce2 O8 110.7(2) . .
O4 Ce2 O8 109.0(3) . .
O2 Ce2 O1 60.4(3) . .
O5 Ce2 O1 72.1(2) . .
O4 Ce2 O1 74.0(2) . .
O8 Ce2 O1 147.8(3) . .
O2 Ce2 O27 126.6(3) . .
O5 Ce2 O27 67.8(2) . .
O4 Ce2 O27 120.6(2) . .
O8 Ce2 O27 77.9(3) . .
O1 Ce2 O27 73.7(2) . .
O2 Ce2 O33 80.5(3) . .
O5 Ce2 O33 68.6(2) . .
O4 Ce2 O33 123.6(2) . .
O8 Ce2 O33 75.6(2) . .
O1 Ce2 O33 130.8(2) . .
O27 Ce2 O33 115.3(2) . .
O2 Ce2 O34 78.4(3) . .
O5 Ce2 O34 122.4(2) . .
O4 Ce2 O34 68.5(2) . .
O8 Ce2 O34 76.4(3) . .
O1 Ce2 O34 130.8(2) . .
O27 Ce2 O34 154.3(2) . .
O33 Ce2 O34 57.9(2) . .
O2 Ce2 O29 127.5(3) . .
O5 Ce2 O29 122.6(2) . .
O4 Ce2 O29 67.3(2) . .
O8 Ce2 O29 75.4(2) . .
O1 Ce2 O29 76.7(2) . .
O27 Ce2 O29 57.7(2) . .
O33 Ce2 O29 150.9(2) . .
O34 Ce2 O29 114.6(2) . .
O2 Ce2 P3 131.9(2) . .
O5 Ce2 P3 94.90(14) . .
O4 Ce2 P3 93.33(18) . .
O8 Ce2 P3 76.26(19) . .
O1 Ce2 P3 71.52(18) . .
O27 Ce2 P3 29.01(15) . .
O33 Ce2 P3 139.16(15) . .
O34 Ce2 P3 139.61(17) . .
O29 Ce2 P3 28.72(16) . .
O2 Ce2 P6 78.5(2) . .
O5 Ce2 P6 95.84(14) . .
O4 Ce2 P6 96.33(18) . .
O8 Ce2 P6 73.33(19) . .
O1 Ce2 P6 138.88(18) . .
O27 Ce2 P6 139.00(17) . .
O33 Ce2 P6 28.96(16) . .
O34 Ce2 P6 28.97(17) . .
O29 Ce2 P6 137.07(17) . .
P3 Ce2 P6 149.60(7) . .
O2 Ce2 Ce1 39.54(18) . .
O5 Ce2 Ce1 39.89(15) . .
O4 Ce2 Ce1 100.49(16) . .
O8 Ce2 Ce1 150.5(2) . .
O1 Ce2 Ce1 43.64(17) . .
O27 Ce2 Ce1 88.38(16) . .
O33 Ce2 Ce1 87.25(16) . .
O34 Ce2 Ce1 114.56(16) . .
O29 Ce2 Ce1 118.88(16) . .
P3 Ce2 Ce1 103.83(5) . .
P6 Ce2 Ce1 102.63(5) . .
O3 Ce3 O2 72.0(3) . .
O3 Ce3 O4 140.4(3) . .
O2 Ce3 O4 72.4(2) . .
O3 Ce3 O7 109.9(4) . .
O2 Ce3 O7 152.0(4) . .
O4 Ce3 O7 109.7(4) . .
O3 Ce3 O1 72.7(2) . .
O2 Ce3 O1 60.5(3) . .
O4 Ce3 O1 74.9(2) . .
O7 Ce3 O1 147.4(4) . .
O3 Ce3 O36 121.1(3) . .
O2 Ce3 O36 78.6(3) . .
O4 Ce3 O36 67.2(2) . .
O7 Ce3 O36 77.0(4) . .
O1 Ce3 O36 130.9(2) . .
O3 Ce3 O38 67.6(2) . .
O2 Ce3 O38 80.9(3) . .
O4 Ce3 O38 122.6(3) . .
O7 Ce3 O38 74.7(4) . .
O1 Ce3 O38 131.3(3) . .
O36 Ce3 O38 58.1(2) . .
O3 Ce3 O26 124.1(3) . .
O2 Ce3 O26 126.1(3) . .
O4 Ce3 O26 67.1(3) . .
O7 Ce3 O26 77.2(4) . .
O1 Ce3 O26 75.4(3) . .
O36 Ce3 O26 114.5(3) . .
O38 Ce3 O26 151.9(3) . .
O3 Ce3 O24 69.1(3) . .
O2 Ce3 O24 126.6(3) . .
O4 Ce3 O24 122.1(3) . .
O7 Ce3 O24 77.1(4) . .
O1 Ce3 O24 73.8(2) . .
O36 Ce3 O24 154.1(3) . .
O38 Ce3 O24 114.7(3) . .
O26 Ce3 O24 58.5(3) . .
O3 Ce3 P4 94.33(18) . .
O2 Ce3 P4 77.4(2) . .
O4 Ce3 P4 94.55(18) . .
O7 Ce3 P4 74.6(3) . .
O1 Ce3 P4 137.9(2) . .
O36 Ce3 P4 28.83(17) . .
O38 Ce3 P4 29.25(19) . .
O26 Ce3 P4 138.3(2) . .
O24 Ce3 P4 139.6(2) . .
O3 Ce3 P2 95.8(2) . .
O2 Ce3 P2 131.3(2) . .
O4 Ce3 P2 94.67(19) . .
O7 Ce3 P2 76.7(3) . .
O1 Ce3 P2 70.79(18) . .
O36 Ce3 P2 140.2(2) . .
O38 Ce3 P2 138.8(2) . .
O26 Ce3 P2 29.8(2) . .
O24 Ce3 P2 28.8(2) . .
P4 Ce3 P2 151.27(12) . .
O3 Ce3 Ce1 39.6(2) . .
O2 Ce3 Ce1 39.56(19) . .
O4 Ce3 Ce1 100.74(16) . .
O7 Ce3 Ce1 149.5(3) . .
O1 Ce3 Ce1 43.50(17) . .
O36 Ce3 Ce1 114.9(2) . .
O38 Ce3 Ce1 87.9(2) . .
O26 Ce3 Ce1 117.58(19) . .
O24 Ce3 Ce1 88.23(18) . .
P4 Ce3 Ce1 102.08(10) . .
P2 Ce3 Ce1 102.82(7) . .
O9 Ce4 O21 134.4(3) . .
O9 Ce4 O11 65.8(3) . .
O21 Ce4 O11 132.1(3) . .
O9 Ce4 O67 141.6(3) . .
O21 Ce4 O67 76.7(3) . .
O11 Ce4 O67 113.5(3) . .
O9 Ce4 O3 67.5(3) . .
O21 Ce4 O3 68.0(2) . .
O11 Ce4 O3 118.8(3) . .
O67 Ce4 O3 127.7(3) . .
O9 Ce4 O12 74.0(3) . .
O21 Ce4 O12 79.0(3) . .
O11 Ce4 O12 65.7(3) . .
O67 Ce4 O12 143.1(3) . .
O3 Ce4 O12 65.1(2) . .
O9 Ce4 O24 83.2(3) . .
O21 Ce4 O24 89.5(3) . .
O11 Ce4 O24 138.2(3) . .
O67 Ce4 O24 74.1(3) . .
O3 Ce4 O24 68.4(3) . .
O12 Ce4 O24 133.1(3) . .
O9 Ce4 O48 131.3(3) . .
O21 Ce4 O48 72.4(3) . .
O11 Ce4 O48 67.8(3) . .
O67 Ce4 O48 72.0(3) . .
O3 Ce4 O48 127.3(3) . .
O12 Ce4 O48 74.4(3) . .
O24 Ce4 O48 144.4(3) . .
O9 Ce4 O44 74.2(3) . .
O21 Ce4 O44 146.3(3) . .
O11 Ce4 O44 70.2(3) . .
O67 Ce4 O44 70.3(3) . .
O3 Ce4 O44 129.1(3) . .
O12 Ce4 O44 133.1(3) . .
O24 Ce4 O44 75.1(3) . .
O48 Ce4 O44 103.1(3) . .
O9 Ce4 Mn2 32.3(2) . .
O21 Ce4 Mn2 148.46(18) . .
O11 Ce4 Mn2 33.9(2) . .
O67 Ce4 Mn2 131.9(3) . .
O3 Ce4 Mn2 94.96(17) . .
O12 Ce4 Mn2 69.64(18) . .
O24 Ce4 Mn2 109.31(18) . .
O48 Ce4 Mn2 101.4(2) . .
O44 Ce4 Mn2 65.0(2) . .
O9 Ce4 Mn1 69.8(2) . .
O21 Ce4 Mn1 103.79(19) . .
O11 Ce4 Mn1 33.8(2) . .
O67 Ce4 Mn1 132.6(2) . .
O3 Ce4 Mn1 93.52(18) . .
O12 Ce4 Mn1 32.27(18) . .
O24 Ce4 Mn1 151.95(19) . .
O48 Ce4 Mn1 63.7(2) . .
O44 Ce4 Mn1 103.6(2) . .
Mn2 Ce4 Mn1 48.98(5) . .
O9 Ce4 Ce5 41.5(2) . .
O21 Ce4 Ce5 95.94(17) . .
O11 Ce4 Ce5 77.6(2) . .
O67 Ce4 Ce5 168.8(3) . .
O3 Ce4 Ce5 41.18(17) . .
O12 Ce4 Ce5 40.10(17) . .
O24 Ce4 Ce5 97.73(19) . .
O48 Ce4 Ce5 114.2(2) . .
O44 Ce4 Ce5 115.5(2) . .
Mn2 Ce4 Ce5 57.53(4) . .
Mn1 Ce4 Ce5 56.90(4) . .
O12 Ce5 O10 66.0(3) . .
O12 Ce5 O3 66.6(2) . .
O10 Ce5 O3 119.4(3) . .
O12 Ce5 O38 134.1(3) . .
O10 Ce5 O38 135.6(3) . .
O3 Ce5 O38 68.2(2) . .
O12 Ce5 O9 74.4(3) . .
O10 Ce5 O9 65.5(3) . .
O3 Ce5 O9 67.2(3) . .
O38 Ce5 O9 81.8(3) . .
O12 Ce5 O31 84.3(3) . .
O10 Ce5 O31 138.9(3) . .
O3 Ce5 O31 67.7(3) . .
O38 Ce5 O31 85.5(3) . .
O9 Ce5 O31 134.6(2) . .
O12 Ce5 O46 74.4(3) . .
O10 Ce5 O46 69.7(3) . .
O3 Ce5 O46 127.8(3) . .
O38 Ce5 O46 144.2(3) . .
O9 Ce5 O46 132.7(3) . .
O31 Ce5 O46 75.5(3) . .
O12 Ce5 O42 132.7(3) . .
O10 Ce5 O42 69.9(3) . .
O3 Ce5 O42 126.0(3) . .
O38 Ce5 O42 72.1(3) . .
O9 Ce5 O42 72.3(3) . .
O31 Ce5 O42 142.6(3) . .
O46 Ce5 O42 105.8(3) . .
O12 Ce5 O68 142.6(3) . .
O10 Ce5 O68 106.4(3) . .
O3 Ce5 O68 134.1(3) . .
O38 Ce5 O68 78.2(3) . .
O9 Ce5 O68 138.2(3) . .
O31 Ce5 O68 79.8(3) . .
O46 Ce5 O68 68.9(3) . .
O42 Ce5 O68 66.8(4) . .
O12 Ce5 Mn1 32.39(18) . .
O10 Ce5 Mn1 34.05(18) . .
O3 Ce5 Mn1 94.76(17) . .
O38 Ce5 Mn1 151.1(3) . .
O9 Ce5 Mn1 69.9(2) . .
O31 Ce5 Mn1 110.16(18) . .
O46 Ce5 Mn1 64.6(2) . .
O42 Ce5 Mn1 103.4(2) . .
O68 Ce5 Mn1 127.3(2) . .
O12 Ce5 Mn2 69.9(2) . .
O10 Ce5 Mn2 33.6(2) . .
O3 Ce5 Mn2 95.0(2) . .
O38 Ce5 Mn2 107.4(3) . .
O9 Ce5 Mn2 32.21(19) . .
O31 Ce5 Mn2 153.37(17) . .
O46 Ce5 Mn2 102.9(2) . .
O42 Ce5 Mn2 63.9(2) . .
O68 Ce5 Mn2 125.1(3) . .
Mn1 Ce5 Mn2 49.07(5) . .
O12 Ce5 Ce4 41.6(2) . .
O10 Ce5 Ce4 77.71(19) . .
O3 Ce5 Ce4 41.71(18) . .
O38 Ce5 Ce4 96.9(2) . .
O9 Ce5 Ce4 40.52(17) . .
O31 Ce5 Ce4 99.08(17) . .
O46 Ce5 Ce4 115.67(19) . .
O42 Ce5 Ce4 112.7(2) . .
O68 Ce5 Ce4 174.9(2) . .
Mn1 Ce5 Ce4 57.71(4) . .
Mn2 Ce5 Ce4 57.03(5) . .
O13 Ce6 O4 66.8(3) . .
O13 Ce6 O16 74.0(3) . .
O4 Ce6 O16 67.2(2) . .
O13 Ce6 O14 65.5(3) . .
O4 Ce6 O14 119.5(3) . .
O16 Ce6 O14 65.5(3) . .
O13 Ce6 O29 135.1(3) . .
O4 Ce6 O29 69.0(2) . .
O16 Ce6 O29 82.2(2) . .
O14 Ce6 O29 135.4(3) . .
O13 Ce6 O26 84.2(3) . .
O4 Ce6 O26 68.0(2) . .
O16 Ce6 O26 135.0(3) . .
O14 Ce6 O26 137.9(3) . .
O29 Ce6 O26 86.6(3) . .
O13 Ce6 O56 75.5(3) . .
O4 Ce6 O56 128.9(3) . .
O16 Ce6 O56 133.0(3) . .
O14 Ce6 O56 69.5(3) . .
O29 Ce6 O56 143.0(3) . .
O26 Ce6 O56 75.2(3) . .
O13 Ce6 O54 131.6(3) . .
O4 Ce6 O54 127.9(3) . .
O16 Ce6 O54 73.4(3) . .
O14 Ce6 O54 68.7(3) . .
O29 Ce6 O54 73.2(2) . .
O26 Ce6 O54 143.2(3) . .
O56 Ce6 O54 102.8(3) . .
O13 Ce6 O69 142.6(3) . .
O4 Ce6 O69 129.9(3) . .
O16 Ce6 O69 140.8(3) . .
O14 Ce6 O69 110.6(3) . .
O29 Ce6 O69 75.6(3) . .
O26 Ce6 O69 75.8(3) . .
O56 Ce6 O69 68.9(3) . .
O54 Ce6 O69 69.6(3) . .
O13 Ce6 Mn3 32.0(2) . .
O4 Ce6 Mn3 94.73(16) . .
O16 Ce6 Mn3 69.81(17) . .
O14 Ce6 Mn3 34.00(19) . .
O29 Ce6 Mn3 151.53(17) . .
O26 Ce6 Mn3 109.4(2) . .
O56 Ce6 Mn3 65.3(3) . .
O54 Ce6 Mn3 102.3(2) . .
O69 Ce6 Mn3 130.2(2) . .
O13 Ce6 Mn4 69.2(2) . .
O4 Ce6 Mn4 94.55(17) . .
O16 Ce6 Mn4 31.82(17) . .
O14 Ce6 Mn4 34.0(2) . .
O29 Ce6 Mn4 107.34(17) . .
O26 Ce6 Mn4 152.6(2) . .
O56 Ce6 Mn4 103.2(2) . .
O54 Ce6 Mn4 64.2(2) . .
O69 Ce6 Mn4 129.9(2) . .
Mn3 Ce6 Mn4 48.93(5) . .
O13 Ce6 Ce7 41.2(2) . .
O4 Ce6 Ce7 41.19(16) . .
O16 Ce6 Ce7 41.15(18) . .
O14 Ce6 Ce7 78.3(2) . .
O29 Ce6 Ce7 97.53(15) . .
O26 Ce6 Ce7 98.3(2) . .
O56 Ce6 Ce7 116.5(3) . .
O54 Ce6 Ce7 114.3(2) . .
O69 Ce6 Ce7 171.1(2) . .
Mn3 Ce6 Ce7 57.89(5) . .
Mn4 Ce6 Ce7 57.27(4) . .
O70 Ce7 O16 142.3(3) . .
O70 Ce7 O4 128.9(3) . .
O16 Ce7 O4 66.4(2) . .
O70 Ce7 O13 143.0(3) . .
O16 Ce7 O13 73.0(3) . .
O4 Ce7 O13 65.4(2) . .
O70 Ce7 O36 76.3(3) . .
O16 Ce7 O36 133.4(3) . .
O4 Ce7 O36 67.5(2) . .
O13 Ce7 O36 81.6(3) . .
O70 Ce7 O34 74.4(3) . .
O16 Ce7 O34 83.0(3) . .
O4 Ce7 O34 69.6(2) . .
O13 Ce7 O34 134.4(3) . .
O36 Ce7 O34 88.0(3) . .
O70 Ce7 O15 112.3(3) . .
O16 Ce7 O15 66.3(2) . .
O4 Ce7 O15 118.7(3) . .
O13 Ce7 O15 65.2(3) . .
O36 Ce7 O15 134.7(3) . .
O34 Ce7 O15 137.2(2) . .
O70 Ce7 O57 71.5(3) . .
O16 Ce7 O57 73.5(3) . .
O4 Ce7 O57 128.1(2) . .
O13 Ce7 O57 131.1(3) . .
O36 Ce7 O57 146.3(3) . .
O34 Ce7 O57 74.1(3) . .
O15 Ce7 O57 69.1(3) . .
O70 Ce7 O49 71.3(3) . .
O16 Ce7 O49 132.5(3) . .
O4 Ce7 O49 125.9(3) . .
O13 Ce7 O49 74.0(3) . .
O36 Ce7 O49 72.7(3) . .
O34 Ce7 O49 143.6(3) . .
O15 Ce7 O49 69.2(3) . .
O57 Ce7 O49 105.3(3) . .
O70 Ce7 Mn4 131.6(2) . .
O16 Ce7 Mn4 32.08(17) . .
O4 Ce7 Mn4 94.06(16) . .
O13 Ce7 Mn4 68.9(2) . .
O36 Ce7 Mn4 150.0(2) . .
O34 Ce7 Mn4 108.22(18) . .
O15 Ce7 Mn4 34.65(18) . .
O57 Ce7 Mn4 63.7(2) . .
O49 Ce7 Mn4 103.4(2) . .
O70 Ce7 Mn3 132.2(2) . .
O16 Ce7 Mn3 69.03(18) . .
O4 Ce7 Mn3 93.03(17) . .
O13 Ce7 Mn3 31.6(2) . .
O36 Ce7 Mn3 106.6(2) . .
O34 Ce7 Mn3 151.46(19) . .
O15 Ce7 Mn3 33.9(2) . .
O57 Ce7 Mn3 102.3(2) . .
O49 Ce7 Mn3 64.9(2) . .
Mn4 Ce7 Mn3 48.74(5) . .
O70 Ce7 Ce6 169.3(2) . .
O16 Ce7 Ce6 41.0(2) . .
O4 Ce7 Ce6 40.34(16) . .
O13 Ce7 Ce6 40.21(18) . .
O36 Ce7 Ce6 96.1(2) . .
O34 Ce7 Ce6 98.00(18) . .
O15 Ce7 Ce6 78.4(2) . .
O57 Ce7 Ce6 114.3(2) . .
O49 Ce7 Ce6 114.1(3) . .
Mn4 Ce7 Ce6 57.58(4) . .
Mn3 Ce7 Ce6 56.91(4) . .
O20 Ce8 O5 66.7(2) . .
O20 Ce8 O19 65.7(2) . .
O5 Ce8 O19 119.3(2) . .
O20 Ce8 O17 74.7(2) . .
O5 Ce8 O17 66.8(2) . .
O19 Ce8 O17 66.0(2) . .
O20 Ce8 O33 135.9(2) . .
O5 Ce8 O33 69.6(2) . .
O19 Ce8 O33 136.6(2) . .
O17 Ce8 O33 83.2(2) . .
O20 Ce8 O30 86.2(2) . .
O5 Ce8 O30 67.6(2) . .
O19 Ce8 O30 140.7(2) . .
O17 Ce8 O30 134.4(2) . .
O33 Ce8 O30 82.7(2) . .
O20 Ce8 O62 73.9(3) . .
O5 Ce8 O62 126.5(2) . .
O19 Ce8 O62 71.0(3) . .
O17 Ce8 O62 134.1(3) . .
O33 Ce8 O62 141.7(3) . .
O30 Ce8 O62 75.3(3) . .
O20 Ce8 O43 132.0(2) . .
O5 Ce8 O43 127.3(2) . .
O19 Ce8 O43 69.1(3) . .
O17 Ce8 O43 72.9(2) . .
O33 Ce8 O43 73.2(2) . .
O30 Ce8 O43 141.2(2) . .
O62 Ce8 O43 105.8(3) . .
O20 Ce8 O71 142.2(3) . .
O5 Ce8 O71 131.2(3) . .
O19 Ce8 O71 109.5(3) . .
O17 Ce8 O71 140.1(3) . .
O33 Ce8 O71 74.9(3) . .
O30 Ce8 O71 75.7(3) . .
O62 Ce8 O71 69.5(3) . .
O43 Ce8 O71 69.0(3) . .
O20 Ce8 Mn6 32.49(16) . .
O5 Ce8 Mn6 94.78(14) . .
O19 Ce8 Mn6 33.59(19) . .
O17 Ce8 Mn6 70.06(17) . .
O33 Ce8 Mn6 152.86(16) . .
O30 Ce8 Mn6 112.61(17) . .
O62 Ce8 Mn6 65.4(2) . .
O43 Ce8 Mn6 102.16(18) . .
O71 Ce8 Mn6 129.3(2) . .
O20 Ce8 Mn5 69.85(17) . .
O5 Ce8 Mn5 94.82(13) . .
O19 Ce8 Mn5 33.75(17) . .
O17 Ce8 Mn5 32.55(16) . .
O33 Ce8 Mn5 108.78(16) . .
O30 Ce8 Mn5 154.84(16) . .
O62 Ce8 Mn5 104.2(2) . .
O43 Ce8 Mn5 63.72(18) . .
O71 Ce8 Mn5 128.3(2) . .
Mn6 Ce8 Mn5 48.70(5) . .
O20 Ce8 Ce9 41.17(16) . .
O5 Ce8 Ce9 41.47(13) . .
O19 Ce8 Ce9 77.80(17) . .
O17 Ce8 Ce9 41.21(18) . .
O33 Ce8 Ce9 99.14(15) . .
O30 Ce8 Ce9 99.39(16) . .
O62 Ce8 Ce9 114.9(2) . .
O43 Ce8 Ce9 113.88(17) . .
O71 Ce8 Ce9 172.6(2) . .
Mn6 Ce8 Ce9 57.50(4) . .
Mn5 Ce8 Ce9 57.40(4) . .
O72 Ce9 O23 76.7(3) . .
O72 Ce9 O17 142.1(3) . .
O23 Ce9 O17 132.0(2) . .
O72 Ce9 O18 115.3(3) . .
O23 Ce9 O18 134.1(3) . .
O17 Ce9 O18 65.9(2) . .
O72 Ce9 O20 143.4(3) . .
O23 Ce9 O20 79.1(2) . .
O17 Ce9 O20 73.8(2) . .
O18 Ce9 O20 65.8(2) . .
O72 Ce9 O5 126.1(3) . .
O23 Ce9 O5 66.5(2) . .
O17 Ce9 O5 66.4(2) . .
O18 Ce9 O5 118.5(2) . .
O20 Ce9 O5 65.4(2) . .
O72 Ce9 O27 75.0(3) . .
O23 Ce9 O27 90.3(2) . .
O17 Ce9 O27 80.1(2) . .
O18 Ce9 O27 135.2(3) . .
O20 Ce9 O27 132.2(2) . .
O5 Ce9 O27 67.6(2) . .
O72 Ce9 O66 72.5(3) . .
O23 Ce9 O66 73.7(3) . .
O17 Ce9 O66 132.5(3) . .
O18 Ce9 O66 69.2(3) . .
O20 Ce9 O66 74.6(2) . .
O5 Ce9 O66 127.4(2) . .
O27 Ce9 O66 146.3(3) . .
O72 Ce9 O64 71.6(3) . .
O23 Ce9 O64 147.4(3) . .
O17 Ce9 O64 74.7(3) . .
O18 Ce9 O64 68.7(3) . .
O20 Ce9 O64 132.1(3) . .
O5 Ce9 O64 129.3(2) . .
O27 Ce9 O64 74.9(2) . .
O66 Ce9 O64 102.8(3) . .
O72 Ce9 Mn5 133.9(2) . .
O23 Ce9 Mn5 147.65(18) . .
O17 Ce9 Mn5 32.36(16) . .
O18 Ce9 Mn5 33.80(19) . .
O20 Ce9 Mn5 69.14(17) . .
O5 Ce9 Mn5 93.99(15) . .
O27 Ce9 Mn5 106.35(18) . .
O66 Ce9 Mn5 102.6(2) . .
O64 Ce9 Mn5 64.9(2) . .
O72 Ce9 Mn6 134.2(2) . .
O23 Ce9 Mn6 104.95(18) . .
O17 Ce9 Mn6 69.62(17) . .
O18 Ce9 Mn6 33.83(18) . .
O20 Ce9 Mn6 32.40(16) . .
O5 Ce9 Mn6 93.66(14) . .
O27 Ce9 Mn6 149.09(17) . .
O66 Ce9 Mn6 64.64(19) . .
O64 Ce9 Mn6 102.2(2) . .
Mn5 Ce9 Mn6 48.44(5) . .
O72 Ce9 Ce8 167.0(2) . .
O23 Ce9 Ce8 94.43(17) . .
O17 Ce9 Ce8 41.20(15) . .
O18 Ce9 Ce8 77.68(18) . .
O20 Ce9 Ce8 40.08(16) . .
O5 Ce9 Ce8 40.87(14) . .
O27 Ce9 Ce8 95.89(16) . .
O66 Ce9 Ce8 114.44(18) . .
O64 Ce9 Ce8 115.5(2) . .
Mn5 Ce9 Ce8 57.10(4) . .
Mn6 Ce9 Ce8 56.89(4) . .
O22 Ce10 O28 91.3(4) . .
O22 Ce10 O25 81.1(3) . .
O28 Ce10 O25 77.3(3) . .
O22 Ce10 O73 89.5(4) . .
O28 Ce10 O73 76.0(3) . .
O25 Ce10 O73 151.4(4) . .
O22 Ce10 O74 116.8(4) . .
O28 Ce10 O74 134.5(2) . .
O25 Ce10 O74 138.4(2) . .
O73 Ce10 O74 69.7(3) . .
O22 Ce10 O75 67.6(3) . .
O28 Ce10 O75 135.9(3) . .
O25 Ce10 O75 132.0(4) . .
O73 Ce10 O75 66.1(4) . .
O74 Ce10 O75 49.2(4) . .
Ce12 Ce11 O77' 131.9(6) . .
Ce12 Ce11 O37 147.2(3) . .
O77' Ce11 O37 76.7(6) . .
Ce12 Ce11 O35 89.9(3) . .
O77' Ce11 O35 96.7(6) . .
O37 Ce11 O35 103.6(3) . .
Ce12 Ce11 O32 66.9(3) . .
O77' Ce11 O32 161.1(6) . .
O37 Ce11 O32 85.7(4) . .
O35 Ce11 O32 80.6(3) . .
Ce12 Ce11 O78 71.6(4) . .
O77' Ce11 O78 61.7(7) . .
O37 Ce11 O78 138.3(4) . .
O35 Ce11 O78 85.4(3) . .
O32 Ce11 O78 136.0(4) . .
Ce12 Ce11 O76 77.5(3) . 7_565
O77' Ce11 O76 108.1(7) . 7_565
O37 Ce11 O76 78.0(4) . 7_565
O35 Ce11 O76 154.7(3) . 7_565
O32 Ce11 O76 74.3(3) . 7_565
O78 Ce11 O76 110.5(3) . 7_565
Ce12 Ce11 O78 78.6(4) . 7_565
O77' Ce11 O78 72.4(6) . 7_565
O37 Ce11 O78 100.7(4) . 7_565
O35 Ce11 O78 150.3(3) . 7_565
O32 Ce11 O78 118.4(4) . 7_565
O78 Ce11 O78 65.0(4) . 7_565
O76 Ce11 O78 48.5(3) 7_565 7_565
Ce12 Ce11 C39 78.2(4) . 7_565
O77' Ce11 C39 89.7(7) . 7_565
O37 Ce11 C39 87.9(4) . 7_565
O35 Ce11 C39 167.9(4) . 7_565
O32 Ce11 C39 96.6(4) . 7_565
O78 Ce11 C39 88.6(3) . 7_565
O76 Ce11 C39 23.9(4) 7_565 7_565
O78 Ce11 C39 24.7(4) 7_565 7_565
Ce11 Ce12 O77 176.3(6) . .
Ce11 Ce12 O32 91.2(4) . .
O77 Ce12 O32 86.8(6) . .
Ce11 Ce12 O78 86.9(4) . .
O77 Ce12 O78 94.3(7) . .
O32 Ce12 O78 164.9(3) . .
Ce11 Ce12 O35 68.4(3) . .
O77 Ce12 O35 108.1(6) . .
O32 Ce12 O35 80.9(3) . .
O78 Ce12 O35 84.4(3) . .
Ce11 Ce12 O76 81.7(3) . 7_565
O77 Ce12 O76 100.9(7) . 7_565
O32 Ce12 O76 78.4(3) . 7_565
O78 Ce12 O76 116.0(3) . 7_565
O35 Ce12 O76 143.1(3) . 7_565
Ce11 Ce12 O78 81.1(4) . 7_565
O77 Ce12 O78 102.6(6) . 7_565
O32 Ce12 O78 127.5(3) . 7_565
O78 Ce12 O78 67.0(4) . 7_565
O35 Ce12 O78 139.2(4) . 7_565
O76 Ce12 O78 49.1(3) 7_565 7_565
Ce11 Ce12 O77' 34.5(4) . .
O77 Ce12 O77' 147.3(7) . .
O32 Ce12 O77' 125.7(6) . .
O78 Ce12 O77' 53.5(6) . .
O35 Ce12 O77' 77.2(5) . .
O76 Ce12 O77' 90.5(5) 7_565 .
O78 Ce12 O77' 62.6(5) 7_565 .
Ce11 Ce12 C39 83.9(4) . 7_565
O77 Ce12 C39 99.6(7) . 7_565
O32 Ce12 C39 102.6(4) . 7_565
O78 Ce12 C39 92.1(4) . 7_565
O35 Ce12 C39 152.3(4) . 7_565
O76 Ce12 C39 24.4(3) 7_565 7_565
O78 Ce12 C39 25.2(4) 7_565 7_565
O77' Ce12 C39 78.6(6) . 7_565
O12 Mn1 O10 87.0(3) . .
O12 Mn1 O11 88.3(4) . .
O10 Mn1 O11 85.7(4) . .
O12 Mn1 O47 95.3(3) . .
O10 Mn1 O47 177.6(4) . .
O11 Mn1 O47 93.7(4) . .
O12 Mn1 O45 95.2(4) . .
O10 Mn1 O45 93.4(4) . .
O11 Mn1 O45 176.3(4) . .
O47 Mn1 O45 87.1(4) . .
O12 Mn1 O39 174.9(4) . .
O10 Mn1 O39 88.6(4) . .
O11 Mn1 O39 88.7(4) . .
O47 Mn1 O39 89.1(4) . .
O45 Mn1 O39 87.7(4) . .
O12 Mn1 Mn2 91.5(3) . .
O10 Mn1 Mn2 43.1(3) . .
O11 Mn1 Mn2 43.0(3) . .
O47 Mn1 Mn2 135.9(3) . .
O45 Mn1 Mn2 135.6(2) . .
O39 Mn1 Mn2 83.5(3) . .
O12 Mn1 Ce5 43.2(2) . .
O10 Mn1 Ce5 44.4(2) . .
O11 Mn1 Ce5 91.6(3) . .
O47 Mn1 Ce5 137.9(3) . .
O45 Mn1 Ce5 90.2(2) . .
O39 Mn1 Ce5 132.8(3) . .
Mn2 Mn1 Ce5 65.89(6) . .
O12 Mn1 Ce4 44.6(3) . .
O10 Mn1 Ce4 90.6(3) . .
O11 Mn1 Ce4 44.3(3) . .
O47 Mn1 Ce4 90.5(3) . .
O45 Mn1 Ce4 139.4(2) . .
O39 Mn1 Ce4 132.9(3) . .
Mn2 Mn1 Ce4 65.01(7) . .
Ce5 Mn1 Ce4 65.39(4) . .
O9 Mn2 O11 87.9(4) . .
O9 Mn2 O10 88.0(4) . .
O11 Mn2 O10 86.2(4) . .
O9 Mn2 O41 95.4(4) . .
O11 Mn2 O41 176.7(4) . .
O10 Mn2 O41 94.5(4) . .
O9 Mn2 O80 95.6(4) . .
O11 Mn2 O80 92.3(5) . .
O10 Mn2 O80 176.1(4) . .
O41 Mn2 O80 86.7(5) . .
O9 Mn2 O40 175.5(4) . .
O11 Mn2 O40 88.6(4) . .
O10 Mn2 O40 89.0(4) . .
O41 Mn2 O40 88.2(4) . .
O80 Mn2 O40 87.4(5) . .
O9 Mn2 Mn1 91.9(3) . .
O11 Mn2 Mn1 43.4(3) . .
O10 Mn2 Mn1 43.2(2) . .
O41 Mn2 Mn1 136.8(3) . .
O80 Mn2 Mn1 134.8(4) . .
O40 Mn2 Mn1 83.6(3) . .
O9 Mn2 Ce4 43.6(2) . .
O11 Mn2 Ce4 44.9(3) . .
O10 Mn2 Ce4 91.5(2) . .
O41 Mn2 Ce4 138.3(3) . .
O80 Mn2 Ce4 90.0(3) . .
O40 Mn2 Ce4 133.2(3) . .
Mn1 Mn2 Ce4 66.01(6) . .
O9 Mn2 Ce5 44.6(3) . .
O11 Mn2 Ce5 91.2(3) . .
O10 Mn2 Ce5 43.8(2) . .
O41 Mn2 Ce5 91.6(3) . .
O80 Mn2 Ce5 139.9(3) . .
O40 Mn2 Ce5 132.7(4) . .
Mn1 Mn2 Ce5 65.04(6) . .
Ce4 Mn2 Ce5 65.43(4) . .
O13 Mn3 O14 87.5(4) . .
O13 Mn3 O15 88.1(4) . .
O14 Mn3 O15 87.5(4) . .
O13 Mn3 O55 96.4(5) . .
O14 Mn3 O55 93.6(5) . .
O15 Mn3 O55 175.4(4) . .
O13 Mn3 O50 93.7(4) . .
O14 Mn3 O50 178.7(4) . .
O15 Mn3 O50 92.2(5) . .
O55 Mn3 O50 86.6(5) . .
O13 Mn3 O51 174.9(4) . .
O14 Mn3 O51 87.9(4) . .
O15 Mn3 O51 89.3(4) . .
O55 Mn3 O51 86.2(5) . .
O50 Mn3 O51 90.9(4) . .
O13 Mn3 Mn4 91.1(3) . .
O14 Mn3 Mn4 43.7(3) . .
O15 Mn3 Mn4 44.1(2) . .
O55 Mn3 Mn4 136.4(4) . .
O50 Mn3 Mn4 135.8(4) . .
O51 Mn3 Mn4 84.0(3) . .
O13 Mn3 Ce6 43.1(3) . .
O14 Mn3 Ce6 45.0(2) . .
O15 Mn3 Ce6 92.8(2) . .
O55 Mn3 Ce6 91.2(3) . .
O50 Mn3 Ce6 136.3(3) . .
O51 Mn3 Ce6 132.6(3) . .
Mn4 Mn3 Ce6 66.03(6) . .
O13 Mn3 Ce7 43.7(3) . .
O14 Mn3 Ce7 91.5(3) . .
O15 Mn3 Ce7 44.9(2) . .
O55 Mn3 Ce7 139.5(3) . .
O50 Mn3 Ce7 89.2(4) . .
O51 Mn3 Ce7 134.2(3) . .
Mn4 Mn3 Ce7 65.22(6) . .
Ce6 Mn3 Ce7 65.20(4) . .
O16 Mn4 O14 87.5(4) . .
O16 Mn4 O15 89.0(3) . .
O14 Mn4 O15 86.5(4) . .
O16 Mn4 O53 94.4(3) . .
O14 Mn4 O53 91.6(4) . .
O15 Mn4 O53 176.0(3) . .
O16 Mn4 O58 94.8(4) . .
O14 Mn4 O58 177.3(3) . .
O15 Mn4 O58 92.2(4) . .
O53 Mn4 O58 89.5(4) . .
O16 Mn4 O52 175.6(4) . .
O14 Mn4 O52 89.1(4) . .
O15 Mn4 O52 88.0(3) . .
O53 Mn4 O52 88.5(4) . .
O58 Mn4 O52 88.5(4) . .
O16 Mn4 Mn3 91.6(2) . .
O14 Mn4 Mn3 43.2(2) . .
O15 Mn4 Mn3 43.7(3) . .
O53 Mn4 Mn3 134.0(3) . .
O58 Mn4 Mn3 135.3(3) . .
O52 Mn4 Mn3 84.0(3) . .
O16 Mn4 Ce7 44.1(2) . .
O14 Mn4 Ce7 91.8(3) . .
O15 Mn4 Ce7 45.5(2) . .
O53 Mn4 Ce7 138.2(2) . .
O58 Mn4 Ce7 89.0(3) . .
O52 Mn4 Ce7 133.3(3) . .
Mn3 Mn4 Ce7 66.05(6) . .
O16 Mn4 Ce6 43.5(3) . .
O14 Mn4 Ce6 44.4(2) . .
O15 Mn4 Ce6 91.7(2) . .
O53 Mn4 Ce6 89.4(3) . .
O58 Mn4 Ce6 138.0(3) . .
O52 Mn4 Ce6 133.4(3) . .
Mn3 Mn4 Ce6 65.04(6) . .
Ce7 Mn4 Ce6 65.16(4) . .
O17 Mn5 O19 88.9(3) . .
O17 Mn5 O18 88.6(3) . .
O19 Mn5 O18 86.4(3) . .
O17 Mn5 O79 95.5(3) . .
O19 Mn5 O79 93.4(3) . .
O18 Mn5 O79 175.9(3) . .
O17 Mn5 O63 95.6(3) . .
O19 Mn5 O63 174.9(3) . .
O18 Mn5 O63 91.2(4) . .
O79 Mn5 O63 88.6(4) . .
O17 Mn5 O59 175.9(4) . .
O19 Mn5 O59 88.3(4) . .
O18 Mn5 O59 88.3(4) . .
O79 Mn5 O59 87.7(4) . .
O63 Mn5 O59 87.1(4) . .
O17 Mn5 Mn6 92.5(2) . .
O19 Mn5 Mn6 43.0(2) . .
O18 Mn5 Mn6 43.8(2) . .
O79 Mn5 Mn6 135.5(3) . .
O63 Mn5 Mn6 134.0(3) . .
O59 Mn5 Mn6 83.4(3) . .
O17 Mn5 Ce8 44.6(2) . .
O19 Mn5 Ce8 44.8(2) . .
O18 Mn5 Ce8 91.8(2) . .
O79 Mn5 Ce8 90.9(2) . .
O63 Mn5 Ce8 139.9(3) . .
O59 Mn5 Ce8 132.9(3) . .
Mn6 Mn5 Ce8 65.44(5) . .
O17 Mn5 Ce9 44.3(2) . .
O19 Mn5 Ce9 91.7(2) . .
O18 Mn5 Ce9 44.7(2) . .
O79 Mn5 Ce9 139.3(2) . .
O63 Mn5 Ce9 89.8(3) . .
O59 Mn5 Ce9 132.8(3) . .
Mn6 Mn5 Ce9 65.79(6) . .
Ce8 Mn5 Ce9 65.50(4) . .
O20 Mn6 O19 87.8(3) . .
O20 Mn6 O18 88.6(3) . .
O19 Mn6 O18 86.8(3) . .
O20 Mn6 O61 94.5(3) . .
O19 Mn6 O61 92.6(3) . .
O18 Mn6 O61 176.8(4) . .
O20 Mn6 O65 94.7(3) . .
O19 Mn6 O65 177.4(3) . .
O18 Mn6 O65 92.7(3) . .
O61 Mn6 O65 87.7(4) . .
O20 Mn6 O60 175.4(4) . .
O19 Mn6 O60 89.1(4) . .
O18 Mn6 O60 87.7(4) . .
O61 Mn6 O60 89.1(4) . .
O65 Mn6 O60 88.3(4) . .
O20 Mn6 Mn5 91.9(2) . .
O19 Mn6 Mn5 43.4(2) . .
O18 Mn6 Mn5 43.7(3) . .
O61 Mn6 Mn5 135.3(3) . .
O65 Mn6 Mn5 135.8(3) . .
O60 Mn6 Mn5 83.6(3) . .
O20 Mn6 Ce8 43.4(2) . .
O19 Mn6 Ce8 45.0(2) . .
O18 Mn6 Ce8 92.1(2) . .
O61 Mn6 Ce8 89.7(3) . .
O65 Mn6 Ce8 137.6(2) . .
O60 Mn6 Ce8 134.0(3) . .
Mn5 Mn6 Ce8 65.86(5) . .
O20 Mn6 Ce9 44.5(2) . .
O19 Mn6 Ce9 91.9(2) . .
O18 Mn6 Ce9 44.7(2) . .
O61 Mn6 Ce9 138.4(3) . .
O65 Mn6 Ce9 89.5(2) . .
O60 Mn6 Ce9 132.2(3) . .
Mn5 Mn6 Ce9 65.77(6) . .
Ce8 Mn6 Ce9 65.61(4) . .
O22 P1 O21 110.4(5) . .
O22 P1 O23 114.2(6) . .
O21 P1 O23 101.1(4) . .
O22 P1 C1 112.1(6) . .
O21 P1 C1 109.6(6) . .
O23 P1 C1 108.9(6) . .
O22 P1 Ce1 120.8(4) . .
O21 P1 Ce1 51.4(3) . .
O23 P1 Ce1 50.2(3) . .
C1 P1 Ce1 127.2(5) . .
O25 P2 O24 113.8(6) . .
O25 P2 O26 114.1(5) . .
O24 P2 O26 101.9(5) . .
O25 P2 C2 109.5(7) . .
O24 P2 C2 104.7(6) . .
O26 P2 C2 112.4(7) . .
O25 P2 Ce3 126.8(4) . .
O24 P2 Ce3 51.1(3) . .
O26 P2 Ce3 51.0(3) . .
C2 P2 Ce3 123.5(6) . .
O28 P3 O29 113.0(4) . .
O28 P3 O27 115.0(4) . .
O29 P3 O27 101.7(4) . .
O28 P3 C3 109.3(6) . .
O29 P3 C3 108.8(5) . .
O27 P3 C3 108.8(5) . .
O28 P3 Ce2 126.6(3) . .
O29 P3 Ce2 51.4(2) . .
O27 P3 Ce2 50.5(2) . .
C3 P3 Ce2 124.1(5) . .
O37 P4 O36 113.7(6) . .
O37 P4 O38 113.0(6) . .
O36 P4 O38 102.1(5) . .
O37 P4 C4 109.4(9) . .
O36 P4 C4 108.8(8) . .
O38 P4 C4 109.4(7) . .
O37 P4 Ce3 127.4(5) . .
O36 P4 Ce3 51.0(3) . .
O38 P4 Ce3 51.2(3) . .
C4 P4 Ce3 123.2(8) . .
O32 P5 O31 115.5(6) . .
O32 P5 O30 111.8(5) . .
O31 P5 O30 102.1(4) . .
O32 P5 C5 110.5(6) . .
O31 P5 C5 109.0(6) . .
O30 P5 C5 107.4(5) . .
O32 P5 Ce1 129.1(5) . .
O31 P5 Ce1 51.1(3) . .
O30 P5 Ce1 50.9(3) . .
C5 P5 Ce1 120.3(4) . .
O35 P6 O34 112.6(5) . .
O35 P6 O33 113.4(4) . .
O34 P6 O33 101.9(4) . .
O35 P6 C6 110.2(5) . .
O34 P6 C6 110.2(5) . .
O33 P6 C6 108.2(5) . .
O35 P6 Ce2 129.6(3) . .
O34 P6 Ce2 51.0(3) . .
O33 P6 Ce2 50.9(3) . .
C6 P6 Ce2 120.2(4) . .
Ce3 O1 Ce1 93.5(3) . .
Ce3 O1 Ce2 93.3(2) . .
Ce1 O1 Ce2 92.5(2) . .
Ce1 O2 Ce2 100.8(3) . .
Ce1 O2 Ce3 100.2(3) . .
Ce2 O2 Ce3 100.2(3) . .
Ce1 O3 Ce3 100.2(3) . .
Ce1 O3 Ce5 115.2(3) . .
Ce3 O3 Ce5 114.9(3) . .
Ce1 O3 Ce4 115.7(3) . .
Ce3 O3 Ce4 114.6(3) . .
Ce5 O3 Ce4 97.1(3) . .
Ce3 O4 Ce2 98.7(2) . .
Ce3 O4 Ce6 115.9(3) . .
Ce2 O4 Ce6 115.5(3) . .
Ce3 O4 Ce7 115.6(3) . .
Ce2 O4 Ce7 113.7(3) . .
Ce6 O4 Ce7 98.5(2) . .
Ce1 O5 Ce2 99.7(2) . .
Ce1 O5 Ce8 115.2(2) . .
Ce2 O5 Ce8 113.8(2) . .
Ce1 O5 Ce9 116.5(2) . .
Ce2 O5 Ce9 115.0(2) . .
Ce8 O5 Ce9 97.7(2) . .
C43 O6 Ce1 170.2(9) . .
C44 O7 Ce3 179.1(19) . .
C45 O8 Ce2 166.4(12) . .
Mn2 O9 Ce4 104.1(4) . .
Mn2 O9 Ce5 103.2(4) . .
Ce4 O9 Ce5 98.0(3) . .
Mn2 O10 Mn1 93.7(4) . .
Mn2 O10 Ce5 102.5(4) . .
Mn1 O10 Ce5 101.5(3) . .
Mn2 O11 Mn1 93.6(4) . .
Mn2 O11 Ce4 101.3(4) . .
Mn1 O11 Ce4 101.9(4) . .
Mn1 O12 Ce5 104.4(3) . .
Mn1 O12 Ce4 103.1(4) . .
Ce5 O12 Ce4 98.3(3) . .
Mn3 O13 Ce6 104.9(4) . .
Mn3 O13 Ce7 104.7(4) . .
Ce6 O13 Ce7 98.6(3) . .
Mn3 O14 Mn4 93.2(4) . .
Mn3 O14 Ce6 101.0(4) . .
Mn4 O14 Ce6 101.6(3) . .
Mn3 O15 Mn4 92.2(4) . .
Mn3 O15 Ce7 101.2(3) . .
Mn4 O15 Ce7 99.8(3) . .
Mn4 O16 Ce6 104.7(4) . .
Mn4 O16 Ce7 103.8(3) . .
Ce6 O16 Ce7 97.9(3) . .
Mn5 O17 Ce8 102.8(3) . .
Mn5 O17 Ce9 103.3(3) . .
Ce8 O17 Ce9 97.6(2) . .
Mn5 O18 Mn6 92.5(3) . .
Mn5 O18 Ce9 101.5(3) . .
Mn6 O18 Ce9 101.4(3) . .
Mn6 O19 Mn5 93.6(3) . .
Mn6 O19 Ce8 101.5(3) . .
Mn5 O19 Ce8 101.5(3) . .
Mn6 O20 Ce8 104.1(3) . .
Mn6 O20 Ce9 103.1(3) . .
Ce8 O20 Ce9 98.7(2) . .
P1 O21 Ce4 144.7(4) . .
P1 O21 Ce1 99.7(4) . .
Ce4 O21 Ce1 108.3(3) . .
P1 O22 Ce10 170.1(8) . .
P1 O23 Ce9 143.8(4) . .
P1 O23 Ce1 100.3(3) . .
Ce9 O23 Ce1 110.1(3) . .
P2 O24 Ce4 150.4(5) . .
P2 O24 Ce3 100.1(4) . .
Ce4 O24 Ce3 106.3(3) . .
P2 O25 Ce10 166.0(6) . .
P2 O26 Ce6 149.8(5) . .
P2 O26 Ce3 99.3(4) . .
Ce6 O26 Ce3 107.4(3) . .
P3 O27 Ce9 148.4(4) . .
P3 O27 Ce2 100.5(3) . .
Ce9 O27 Ce2 108.3(2) . .
P3 O28 Ce10 161.5(5) . .
P3 O29 Ce6 147.6(4) . .
P3 O29 Ce2 99.9(3) . .
Ce6 O29 Ce2 107.1(2) . .
P5 O30 Ce8 152.3(4) . .
P5 O30 Ce1 99.4(4) . .
Ce8 O30 Ce1 106.7(2) . .
P5 O31 Ce5 152.3(4) . .
P5 O31 Ce1 99.6(4) . .
Ce5 O31 Ce1 106.6(3) . .
P5 O32 Ce12 175.8(6) . .
P5 O32 Ce11 158.0(8) . .
Ce12 O32 Ce11 21.92(12) . .
P6 O33 Ce8 151.3(4) . .
P6 O33 Ce2 100.2(3) . .
Ce8 O33 Ce2 106.3(2) . .
P6 O34 Ce7 151.7(4) . .
P6 O34 Ce2 100.0(3) . .
Ce7 O34 Ce2 107.0(3) . .
P6 O35 Ce11 153.1(5) . .
P6 O35 Ce12 167.3(5) . .
Ce11 O35 Ce12 21.67(9) . .
P4 O36 Ce7 148.3(6) . .
P4 O36 Ce3 100.2(4) . .
Ce7 O36 Ce3 108.9(3) . .
P4 O37 Ce11 161.4(6) . .
P4 O38 Ce5 147.3(6) . .
P4 O38 Ce3 99.6(4) . .
Ce5 O38 Ce3 108.3(3) . .
C7 O39 Mn1 124.6(9) . .
C7 O40 Mn2 123.1(9) . .
C13 O41 Mn2 124.2(9) . .
C13 O42 Ce5 134.5(9) . .
C25 O43 Ce8 137.9(9) . .
C15 O44 Ce4 135.7(13) . .
C9 O45 Mn1 121.9(8) . .
C9 O46 Ce5 137.6(9) . .
C11 O47 Mn1 123.8(9) . .
C11 O48 Ce4 136.9(9) . .
C37 O49 Ce7 135.2(10) . .
C37 O50 Mn3 123.2(8) . .
C33 O51 Mn3 123.8(9) . .
C33 O52 Mn4 123.7(9) . .
C29 O53 Mn4 123.8(9) . .
C29 O54 Ce6 135.7(9) . .
C35 O55 Mn3 121.9(9) . .
C35 O56 Ce6 133.0(11) . .
C31 O57 Ce7 139.7(10) . .
C31 O58 Mn4 122.8(8) . .
C21 O59 Mn5 124.1(10) . .
C21 O60 Mn6 122.8(8) . .
C17 O61 Mn6 125.0(8) . .
C17 O62 Ce8 133.1(8) . .
C23 O63 Mn5 122.6(9) . .
C23 O64 Ce9 135.7(8) . .
C19 O65 Mn6 124.3(7) . .
C19 O66 Ce9 136.5(8) . .
C41 O72 Ce9 151.9(9) . .
C41 O73 Ce10 130.2(9) . .
N1 O74 Ce10 99.1(3) . .
N1 O74 Ce10 99.1(3) . 2
Ce10 O74 Ce10 161.7(6) . 2
N1 O75 Ce10 91.4(9) . .
C39 O76 Ce12 96.5(8) . 7_565
C39 O76 Ce11 97.4(8) . 7_565
Ce12 O76 Ce11 20.78(10) 7_565 7_565
Ce11 O77' Ce12 13.53(17) . .
C39 O78 Ce12 154.1(9) . .
C39 O78 Ce11 145.8(10) . .
Ce12 O78 Ce11 21.54(11) . .
C39 O78 Ce12 92.4(9) . 7_565
Ce12 O78 Ce12 113.0(4) . 7_565
Ce11 O78 Ce12 108.3(4) . 7_565
C39 O78 Ce11 93.9(8) . 7_565
Ce12 O78 Ce11 111.6(4) . 7_565
Ce11 O78 Ce11 115.0(4) . 7_565
Ce12 O78 Ce11 20.29(9) 7_565 7_565
C25 O79 Mn5 124.0(8) . .
C15 O80 Mn2 123.3(11) . .
O75 N1 O75 119.7(18) 2 .
O75 N1 O74 120.2(9) 2 .
O75 N1 O74 120.2(9) . .
P1 C1 H1A 109.5 . .
P1 C1 H1B 109.5 . .
H1A C1 H1B 109.5 . .
P1 C1 H1C 109.5 . .
H1A C1 H1C 109.5 . .
H1B C1 H1C 109.5 . .
P2 C2 H2A 109.5 . .
P2 C2 H2B 109.5 . .
H2A C2 H2B 109.5 . .
P2 C2 H2C 109.5 . .
H2A C2 H2C 109.5 . .
H2B C2 H2C 109.5 . .
P3 C3 H3A 109.5 . .
P3 C3 H3B 109.5 . .
H3A C3 H3B 109.5 . .
P3 C3 H3C 109.5 . .
H3A C3 H3C 109.5 . .
H3B C3 H3C 109.5 . .
P4 C4 H4A 109.5 . .
P4 C4 H4B 109.5 . .
H4A C4 H4B 109.5 . .
P4 C4 H4C 109.5 . .
H4A C4 H4C 109.5 . .
H4B C4 H4C 109.5 . .
P5 C5 H5A 109.5 . .
P5 C5 H5B 109.5 . .
H5A C5 H5B 109.5 . .
P5 C5 H5C 109.5 . .
H5A C5 H5C 109.5 . .
H5B C5 H5C 109.5 . .
P6 C6 H6A 109.5 . .
P6 C6 H6B 109.5 . .
H6A C6 H6B 109.5 . .
P6 C6 H6C 109.5 . .
H6A C6 H6C 109.5 . .
H6B C6 H6C 109.5 . .
O39 C7 O40 125.2(12) . .
O39 C7 C8 123.0(16) . .
O40 C7 C8 111.8(15) . .
C7 C8 H8A 109.5 . .
C7 C8 H8B 109.5 . .
H8A C8 H8B 109.5 . .
C7 C8 H8C 109.5 . .
H8A C8 H8C 109.5 . .
H8B C8 H8C 109.5 . .
O46 C9 O45 125.3(13) . .
O46 C9 C10 122.8(12) . .
O45 C9 C10 111.9(12) . .
C9 C10 H10A 109.5 . .
C9 C10 H10B 109.5 . .
H10A C10 H10B 109.5 . .
C9 C10 H10C 109.5 . .
H10A C10 H10C 109.5 . .
H10B C10 H10C 109.5 . .
O48 C11 O47 124.3(12) . .
O48 C11 C12 117.1(15) . .
O47 C11 C12 118.5(14) . .
C11 C12 H12A 109.5 . .
C11 C12 H12B 109.5 . .
H12A C12 H12B 109.5 . .
C11 C12 H12C 109.5 . .
H12A C12 H12C 109.5 . .
H12B C12 H12C 109.5 . .
O41 C13 O42 125.5(13) . .
O41 C13 C14 118.6(15) . .
O42 C13 C14 115.9(15) . .
C13 C14 H14A 109.5 . .
C13 C14 H14B 109.5 . .
H14A C14 H14B 109.5 . .
C13 C14 H14C 109.5 . .
H14A C14 H14C 109.5 . .
H14B C14 H14C 109.5 . .
O44 C15 O80 125.8(18) . .
O44 C15 C16 119(2) . .
O80 C15 C16 115.5(16) . .
C15 C16 H16A 109.5 . .
C15 C16 H16B 109.5 . .
H16A C16 H16B 109.5 . .
C15 C16 H16C 109.5 . .
H16A C16 H16C 109.5 . .
H16B C16 H16C 109.5 . .
O61 C17 O62 126.7(11) . .
O61 C17 C18 120.6(13) . .
O62 C17 C18 112.5(13) . .
C17 C18 H18A 109.5 . .
C17 C18 H18B 109.5 . .
H18A C18 H18B 109.5 . .
C17 C18 H18C 109.5 . .
H18A C18 H18C 109.5 . .
H18B C18 H18C 109.5 . .
O66 C19 O65 124.4(11) . .
O66 C19 C20 119.0(13) . .
O65 C19 C20 116.6(11) . .
C19 C20 H20A 109.5 . .
C19 C20 H20B 109.5 . .
H20A C20 H20B 109.5 . .
C19 C20 H20C 109.5 . .
H20A C20 H20C 109.5 . .
H20B C20 H20C 109.5 . .
O59 C21 O60 126.1(12) . .
O59 C21 C22 119.2(16) . .
O60 C21 C22 114.5(15) . .
C21 C22 H22A 109.5 . .
C21 C22 H22B 109.5 . .
H22A C22 H22B 109.5 . .
C21 C22 H22C 109.5 . .
H22A C22 H22C 109.5 . .
H22B C22 H22C 109.5 . .
O64 C23 O63 126.6(12) . .
O64 C23 C24 120.7(14) . .
O63 C23 C24 112.7(14) . .
C23 C24 H24A 109.5 . .
C23 C24 H24B 109.5 . .
H24A C24 H24B 109.5 . .
C23 C24 H24C 109.5 . .
H24A C24 H24C 109.5 . .
H24B C24 H24C 109.5 . .
O43 C25 O79 123.3(13) . .
O43 C25 C26 116.5(13) . .
O79 C25 C26 120.1(11) . .
C25 C26 H26A 109.5 . .
C25 C26 H26B 109.5 . .
H26A C26 H26B 109.5 . .
C25 C26 H26C 109.5 . .
H26A C26 H26C 109.5 . .
H26B C26 H26C 109.5 . .
O53 C29 O54 126.7(13) . .
O53 C29 C30 113.3(13) . .
O54 C29 C30 120.0(14) . .
C29 C30 H30A 109.5 . .
C29 C30 H30B 109.5 . .
H30A C30 H30B 109.5 . .
C29 C30 H30C 109.5 . .
H30A C30 H30C 109.5 . .
H30B C30 H30C 109.5 . .
O57 C31 O58 124.6(12) . .
O57 C31 C32 119.7(14) . .
O58 C31 C32 115.6(11) . .
C31 C32 H32A 109.5 . .
C31 C32 H32B 109.5 . .
H32A C32 H32B 109.5 . .
C31 C32 H32C 109.5 . .
H32A C32 H32C 109.5 . .
H32B C32 H32C 109.5 . .
O52 C33 O51 124.1(11) . .
O52 C33 C34 119.2(15) . .
O51 C33 C34 116.1(16) . .
C33 C34 H34A 109.5 . .
C33 C34 H34B 109.5 . .
H34A C34 H34B 109.5 . .
C33 C34 H34C 109.5 . .
H34A C34 H34C 109.5 . .
H34B C34 H34C 109.5 . .
O55 C35 O56 128.0(16) . .
O55 C35 C36 118.9(14) . .
O56 C35 C36 112.2(18) . .
C35 C36 H36A 109.5 . .
C35 C36 H36B 109.5 . .
H36A C36 H36B 109.5 . .
C35 C36 H36C 109.5 . .
H36A C36 H36C 109.5 . .
H36B C36 H36C 109.5 . .
O49 C37 O50 127.0(12) . .
O49 C37 C38 117.4(17) . .
O50 C37 C38 115.5(14) . .
C37 C38 H38A 109.5 . .
C37 C38 H38B 109.5 . .
H38A C38 H38B 109.5 . .
C37 C38 H38C 109.5 . .
H38A C38 H38C 109.5 . .
H38B C38 H38C 109.5 . .
O76 C39 O78 119.9(13) . .
O76 C39 C40 120.1(14) . .
O78 C39 C40 119.5(13) . .
O76 C39 Ce12 59.1(7) . 7_565
O78 C39 Ce12 62.5(8) . 7_565
C40 C39 Ce12 160.1(15) . 7_565
O76 C39 Ce11 58.7(7) . 7_565
O78 C39 Ce11 61.4(7) . 7_565
C40 C39 Ce11 177.8(15) . 7_565
Ce12 C39 Ce11 17.89(10) 7_565 7_565
C39 C40 H40A 109.5 . .
C39 C40 H40B 109.5 . .
H40A C40 H40B 109.5 . .
C39 C40 H40C 109.5 . .
H40A C40 H40C 109.5 . .
H40B C40 H40C 109.5 . .
O72 C41 O73 114.4(11) . .
O72 C41 C42 118.2(11) . .
O73 C41 C42 126.2(11) . .
C41 C42 H42A 109.5 . .
C41 C42 H42B 109.5 . .
H42A C42 H42B 109.5 . .
C41 C42 H42C 109.5 . .
H42A C42 H42C 109.5 . .
H42B C42 H42C 109.5 . .
O6 C43 H43A 109.5 . .
O6 C43 H43B 109.5 . .
H43A C43 H43B 109.5 . .
O6 C43 H43C 109.5 . .
H43A C43 H43C 109.5 . .
H43B C43 H43C 109.5 . .
O7 C44 H44A 109.5 . .
O7 C44 H44B 109.5 . .
H44A C44 H44B 109.5 . .
O7 C44 H44C 109.5 . .
H44A C44 H44C 109.5 . .
H44B C44 H44C 109.5 . .
O8 C45 H45A 109.5 . .
O8 C45 H45B 109.5 . .
H45A C45 H45B 109.5 . .
O8 C45 H45C 109.5 . .
H45A C45 H45C 109.5 . .
H45B C45 H45C 109.5 . .

loop_
_geom_bond_atom_site_label_1
_geom_bond_atom_site_label_2
_geom_bond_distance
_geom_bond_site_symmetry_2
Ce1 O2 2.263(7) .
Ce1 O3 2.266(8) .
Ce1 O5 2.271(6) .
Ce1 O6 2.342(8) .
Ce1 O1 2.412(7) .
Ce1 O30 2.466(7) .
Ce1 O31 2.474(7) .
Ce1 O23 2.474(7) .
Ce1 O21 2.511(7) .
Ce1 P5 3.133(3) .
Ce1 P1 3.169(3) .
Ce1 Ce2 3.4910(11) .
Ce2 O2 2.266(7) .
Ce2 O5 2.298(6) .
Ce2 O4 2.315(6) .
Ce2 O8 2.358(7) .
Ce2 O1 2.421(7) .
Ce2 O27 2.477(6) .
Ce2 O33 2.497(7) .
Ce2 O34 2.501(7) .
Ce2 O29 2.502(6) .
Ce2 P3 3.156(3) .
Ce2 P6 3.168(3) .
Ce3 O3 2.292(7) .
Ce3 O2 2.294(8) .
Ce3 O4 2.296(6) .
Ce3 O7 2.352(9) .
Ce3 O1 2.389(7) .
Ce3 O36 2.473(8) .
Ce3 O38 2.474(8) .
Ce3 O26 2.478(8) .
Ce3 O24 2.489(8) .
Ce3 P4 3.132(4) .
Ce3 P2 3.148(4) .
Ce4 O9 2.341(7) .
Ce4 O21 2.355(7) .
Ce4 O11 2.367(8) .
Ce4 O67 2.378(9) .
Ce4 O3 2.393(8) .
Ce4 O12 2.393(8) .
Ce4 O24 2.439(8) .
Ce4 O48 2.462(8) .
Ce4 O44 2.465(10) .
Ce4 Mn2 3.292(2) .
Ce4 Mn1 3.319(2) .
Ce4 Ce5 3.5688(14) .
Ce5 O12 2.323(7) .
Ce5 O10 2.349(8) .
Ce5 O3 2.368(7) .
Ce5 O38 2.370(8) .
Ce5 O9 2.388(9) .
Ce5 O31 2.405(8) .
Ce5 O46 2.436(8) .
Ce5 O42 2.476(9) .
Ce5 O68 2.492(10) .
Ce5 Mn1 3.288(2) .
Ce5 Mn2 3.311(2) .
Ce6 O13 2.328(8) .
Ce6 O4 2.333(7) .
Ce6 O16 2.360(8) .
Ce6 O14 2.370(8) .
Ce6 O29 2.385(6) .
Ce6 O26 2.391(8) .
Ce6 O56 2.411(9) .
Ce6 O54 2.453(8) .
Ce6 O69 2.479(9) .
Ce6 Mn3 3.290(2) .
Ce6 Mn4 3.316(2) .
Ce6 Ce7 3.5649(14) .
Ce7 O70 2.285(9) .
Ce7 O16 2.368(8) .
Ce7 O4 2.374(7) .
Ce7 O13 2.375(9) .
Ce7 O36 2.384(7) .
Ce7 O34 2.385(7) .
Ce7 O15 2.393(7) .
Ce7 O57 2.418(8) .
Ce7 O49 2.438(8) .
Ce7 Mn4 3.305(2) .
Ce7 Mn3 3.326(2) .
Ce8 O20 2.330(7) .
Ce8 O5 2.361(6) .
Ce8 O19 2.372(7) .
Ce8 O17 2.377(6) .
Ce8 O33 2.380(7) .
Ce8 O30 2.410(7) .
Ce8 O62 2.450(8) .
Ce8 O43 2.465(8) .
Ce8 O71 2.510(8) .
Ce8 Mn6 3.2896(19) .
Ce8 Mn5 3.300(2) .
Ce8 Ce9 3.5767(12) .
Ce9 O72 2.328(9) .
Ce9 O23 2.360(8) .
Ce9 O17 2.377(7) .
Ce9 O18 2.378(8) .
Ce9 O20 2.382(6) .
Ce9 O5 2.390(5) .
Ce9 O27 2.399(6) .
Ce9 O66 2.455(8) .
Ce9 O64 2.458(8) .
Ce9 Mn5 3.312(2) .
Ce9 Mn6 3.3120(19) .
Ce10 O22 2.342(9) .
Ce10 O28 2.355(8) .
Ce10 O25 2.443(10) .
Ce10 O73 2.495(14) .
Ce10 O74 2.597(2) .
Ce10 O75 2.763(11) .
Ce11 Ce12 0.932(3) .
Ce11 O77' 2.258(15) .
Ce11 O37 2.276(17) .
Ce11 O35 2.348(8) .
Ce11 O32 2.497(10) .
Ce11 O78 2.535(10) .
Ce11 O76 2.600(10) 7_565
Ce11 O78 2.656(9) 7_565
Ce11 C39 3.018(14) 7_565
Ce12 O77 2.238(19) .
Ce12 O32 2.297(9) .
Ce12 O78 2.409(11) .
Ce12 O35 2.525(8) .
Ce12 O76 2.565(11) 7_565
Ce12 O78 2.636(10) 7_565
Ce12 O77' 2.964(16) .
Ce12 C39 2.970(15) 7_565
Mn1 O12 1.819(7) .
Mn1 O10 1.879(7) .
Mn1 O11 1.888(9) .
Mn1 O47 1.935(9) .
Mn1 O45 1.967(9) .
Mn1 O39 1.997(9) .
Mn1 Mn2 2.740(3) .
Mn2 O9 1.812(8) .
Mn2 O11 1.872(9) .
Mn2 O10 1.878(9) .
Mn2 O41 1.911(10) .
Mn2 O80 1.972(12) .
Mn2 O40 2.014(9) .
Mn3 O13 1.802(8) .
Mn3 O14 1.874(8) .
Mn3 O15 1.891(9) .
Mn3 O55 1.923(11) .
Mn3 O50 1.939(10) .
Mn3 O51 2.020(10) .
Mn3 Mn4 2.736(3) .
Mn4 O16 1.807(7) .
Mn4 O14 1.892(9) .
Mn4 O15 1.907(8) .
Mn4 O53 1.955(8) .
Mn4 O58 1.959(9) .
Mn4 O52 2.038(8) .
Mn5 O17 1.821(7) .
Mn5 O19 1.871(7) .
Mn5 O18 1.880(8) .
Mn5 O79 1.940(9) .
Mn5 O63 1.959(9) .
Mn5 O59 1.994(8) .
Mn5 Mn6 2.717(3) .
Mn6 O20 1.822(7) .
Mn6 O19 1.857(8) .
Mn6 O18 1.881(8) .
Mn6 O61 1.921(8) .
Mn6 O65 1.956(8) .
Mn6 O60 1.998(9) .
P1 O22 1.471(9) .
P1 O21 1.555(7) .
P1 O23 1.585(9) .
P1 C1 1.833(12) .
P2 O25 1.488(11) .
P2 O24 1.539(9) .
P2 O26 1.585(9) .
P2 C2 1.812(15) .
P3 O28 1.536(8) .
P3 O29 1.540(7) .
P3 O27 1.556(7) .
P3 C3 1.779(10) .
P4 O37 1.402(15) .
P4 O36 1.534(8) .
P4 O38 1.552(9) .
P4 C4 1.802(15) .
P5 O32 1.525(9) .
P5 O31 1.554(9) .
P5 O30 1.570(7) .
P5 C5 1.855(15) .
P6 O35 1.495(8) .
P6 O34 1.558(8) .
P6 O33 1.558(7) .
P6 C6 1.809(11) .
O6 C43 1.123(13) .
O7 C44 0.999(16) .
O8 C45 1.057(16) .
O39 C7 1.277(17) .
O40 C7 1.300(18) .
O41 C13 1.258(18) .
O42 C13 1.326(18) .
O43 C25 1.274(12) .
O44 C15 1.257(18) .
O45 C9 1.316(15) .
O46 C9 1.239(15) .
O47 C11 1.284(18) .
O48 C11 1.282(17) .
O49 C37 1.241(18) .
O50 C37 1.31(2) .
O51 C33 1.323(19) .
O52 C33 1.293(18) .
O53 C29 1.250(17) .
O54 C29 1.259(17) .
O55 C35 1.26(2) .
O56 C35 1.345(18) .
O57 C31 1.199(14) .
O58 C31 1.298(16) .
O59 C21 1.251(17) .
O60 C21 1.290(18) .
O61 C17 1.264(16) .
O62 C17 1.289(16) .
O63 C23 1.307(17) .
O64 C23 1.243(18) .
O65 C19 1.302(15) .
O66 C19 1.256(14) .
O72 C41 1.291(12) .
O73 C41 1.306(15) .
O74 N1 1.29(2) .
O74 Ce10 2.597(2) 2
O75 N1 1.290(13) .
O76 C39 1.233(17) .
O76 Ce12 2.565(11) 7_565
O76 Ce11 2.600(10) 7_565
O78 C39 1.264(18) .
O78 Ce12 2.636(10) 7_565
O78 Ce11 2.656(9) 7_565
O79 C25 1.294(15) .
O80 C15 1.29(2) .
N1 O75 1.290(13) 2
C1 H1A 0.9800 .
C1 H1B 0.9800 .
C1 H1C 0.9800 .
C2 H2A 0.9800 .
C2 H2B 0.9800 .
C2 H2C 0.9800 .
C3 H3A 0.9800 .
C3 H3B 0.9800 .
C3 H3C 0.9800 .
C4 H4A 0.9800 .
C4 H4B 0.9800 .
C4 H4C 0.9800 .
C5 H5A 0.9800 .
C5 H5B 0.9800 .
C5 H5C 0.9800 .
C6 H6A 0.9800 .
C6 H6B 0.9800 .
C6 H6C 0.9800 .
C7 C8 1.486(19) .
C8 H8A 0.9800 .
C8 H8B 0.9800 .
C8 H8C 0.9800 .
C9 C10 1.497(18) .
C10 H10A 0.9800 .
C10 H10B 0.9800 .
C10 H10C 0.9800 .
C11 C12 1.528(18) .
C12 H12A 0.9800 .
C12 H12B 0.9800 .
C12 H12C 0.9800 .
C13 C14 1.536(19) .
C14 H14A 0.9800 .
C14 H14B 0.9800 .
C14 H14C 0.9800 .
C15 C16 1.49(2) .
C16 H16A 0.9800 .
C16 H16B 0.9800 .
C16 H16C 0.9800 .
C17 C18 1.541(17) .
C18 H18A 0.9800 .
C18 H18B 0.9800 .
C18 H18C 0.9800 .
C19 C20 1.543(17) .
C20 H20A 0.9800 .
C20 H20B 0.9800 .
C20 H20C 0.9800 .
C21 C22 1.525(19) .
C22 H22A 0.9800 .
C22 H22B 0.9800 .
C22 H22C 0.9800 .
C23 C24 1.547(17) .
C24 H24A 0.9800 .
C24 H24B 0.9800 .
C24 H24C 0.9800 .
C25 C26 1.55(2) .
C26 H26A 0.9800 .
C26 H26B 0.9800 .
C26 H26C 0.9800 .
C29 C30 1.551(18) .
C30 H30A 0.9800 .
C30 H30B 0.9800 .
C30 H30C 0.9800 .
C31 C32 1.536(19) .
C32 H32A 0.9800 .
C32 H32B 0.9800 .
C32 H32C 0.9800 .
C33 C34 1.446(17) .
C34 H34A 0.9800 .
C34 H34B 0.9800 .
C34 H34C 0.9800 .
C35 C36 1.62(2) .
C36 H36A 0.9800 .
C36 H36B 0.9800 .
C36 H36C 0.9800 .
C37 C38 1.517(17) .
C38 H38A 0.9800 .
C38 H38B 0.9800 .
C38 H38C 0.9800 .
C39 C40 1.45(2) .
C39 Ce12 2.970(15) 7_565
C39 Ce11 3.018(14) 7_565
C40 H40A 0.9800 .
C40 H40B 0.9800 .
C40 H40C 0.9800 .
C41 C42 1.498(17) .
C42 H42A 0.9800 .
C42 H42B 0.9800 .
C42 H42C 0.9800 .
C43 H43A 0.9800 .
C43 H43B 0.9800 .
C43 H43C 0.9800 .
C44 H44A 0.9800 .
C44 H44B 0.9800 .
C44 H44C 0.9800 .
C45 H45A 0.9800 .
C45 H45B 0.9800 .
C45 H45C 0.9800 .
